data_8000227
loop_
_publ_author_name
'Kosaka, Tomoyo'
'Inoue, Yoshihisa'
'Mori, Tadashi'

_publ_section_title
;
 Toroidal Interaction and Propeller Chirality of Hexaarylbenzenes. Dynamic
 Domino Inversion Revealed by Combined Experimental and Theoretical
 Circular Dichroism Studies.
;
_journal_issue 5
_journal_name_full 'The journal of physical chemistry letters'
_journal_page_first 783
_journal_page_last 788
_journal_paper_doi 10.1021/acs.jpclett.6b00179
_journal_volume 7
_journal_year 2016
_chemical_absolute_configuration 'CHOOSE rm ad rmad syn or unk'
_chemical_formula_moiety 'C66 H78 O6'
_chemical_formula_sum 'C66 H78 O6'
_chemical_formula_weight 967.34
_space_group_crystal_system orthorhombic
_space_group_IT_number 19
_space_group_name_Hall 'P 2ac 2ab'
_space_group_name_H-M_alt 'P 21 21 21'
_symmetry_space_group_name_Hall 'P 2ac 2ab'
_symmetry_space_group_name_H-M 'P 21 21 21'
_atom_sites_solution_hydrogens geom
_atom_sites_solution_primary direct
_atom_sites_solution_secondary difmap
_cell_angle_alpha 90.0000
_cell_angle_beta 90.0000
_cell_angle_gamma 90.0000
_cell_formula_units_Z 4
_cell_length_a 10.73807(19)
_cell_length_b 18.8417(3)
_cell_length_c 27.9758(5)
_cell_measurement_reflns_used 94113
_cell_measurement_temperature 123
_cell_measurement_theta_max 68.30
_cell_measurement_theta_min 3.20
_cell_volume 5660.16(17)
_computing_cell_refinement 'RAPID AUTO'
_computing_data_collection 'RAPID AUTO (Rigaku, ????)'
_computing_data_reduction 'RAPID AUTO'
_computing_molecular_graphics 'CrystalStructure 4.1'
_computing_publication_material 'CrystalStructure 4.1 (Rigaku, 2014)'
_computing_structure_refinement 'SHELXL97 (Sheldrick, 2008)'
_computing_structure_solution 'SIR92 (Altomare, et al., 1994)'
_diffrn_ambient_temperature 123
_diffrn_detector_area_resol_mean 10.000
_diffrn_measured_fraction_theta_full 0.999
_diffrn_measured_fraction_theta_max 0.999
_diffrn_measurement_device_type 'Rigaku R-AXIS RAPID'
_diffrn_measurement_method \w
_diffrn_radiation_type 'Cu K\a'
_diffrn_radiation_wavelength 1.54187
_diffrn_reflns_av_R_equivalents 0.0303
_diffrn_reflns_limit_h_max 12
_diffrn_reflns_limit_h_min -12
_diffrn_reflns_limit_k_max 22
_diffrn_reflns_limit_k_min -22
_diffrn_reflns_limit_l_max 33
_diffrn_reflns_limit_l_min -33
_diffrn_reflns_number 101940
_diffrn_reflns_theta_full 68.25
_diffrn_reflns_theta_max 68.25
_diffrn_reflns_theta_min 3.159
_diffrn_standards_number 0
_exptl_absorpt_coefficient_mu 0.553
_exptl_absorpt_correction_T_max 0.895
_exptl_absorpt_correction_T_min 0.795
_exptl_absorpt_correction_type multi-scan
_exptl_absorpt_process_details 'ABSCOR (Rigaku, 1995)'
_exptl_crystal_colour colorless
_exptl_crystal_density_diffrn 1.135
_exptl_crystal_density_method 'not measured'
_exptl_crystal_description prism
_exptl_crystal_F_000 2088.00
_exptl_crystal_size_max 0.300
_exptl_crystal_size_mid 0.200
_exptl_crystal_size_min 0.200
_refine_diff_density_max 0.680
_refine_diff_density_min -0.460
_refine_ls_abs_structure_details 'Flack, H. D. (1983), Acta Cryst. A39, 876-881.  4608 Friedel Pairs'
_refine_ls_abs_structure_Flack 0.1(3)
_refine_ls_extinction_coef 0.00064(13)
_refine_ls_extinction_method SHELXL
_refine_ls_goodness_of_fit_ref 1.055
_refine_ls_hydrogen_treatment constr
_refine_ls_number_parameters 635
_refine_ls_number_reflns 10354
_refine_ls_number_restraints 0
_refine_ls_R_factor_gt 0.0661
_refine_ls_shift/su_max 0.000
_refine_ls_structure_factor_coef Fsqd
_refine_ls_weighting_details 'w = 1/[\s^2^(Fo^2^)+(0.1141P)^2^+3.2624P] where P=(Fo^2^+2Fc^2^)/3'
_refine_ls_weighting_scheme calc
_refine_ls_wR_factor_ref 0.1876
_reflns_number_gt 9680
_reflns_number_total 10354
_reflns_threshold_expression F^2^>2.0\s(F^2^)
_cod_data_source_file jz6b00179_si_003.cif
_cod_data_source_block tmori-hab6
_cod_depositor_comments 'Adding full bibliography for 8000227--8000228.cif.'
_cod_original_cell_volume 5660.16(18)
_cod_database_code 8000227

loop_
_symmetry_equiv_pos_site_id
_space_group_symop_operation_xyz
1 +X,+Y,+Z
2 1/2+X,1/2-Y,-Z
3 -X,1/2+Y,1/2-Z
4 1/2-X,-Y,1/2+Z

loop_
_atom_site_label
_atom_site_type_symbol
_atom_site_fract_x
_atom_site_fract_y
_atom_site_fract_z
_atom_site_U_iso_or_equiv
_atom_site_adp_type
_atom_site_occupancy
_atom_site_site_symmetry_multiplicity
_atom_site_calc_flag
_atom_site_refinement_flags
O(1) O 0.62599(19) -0.23977(10) 0.74553(7) 0.0355(4) Uani 1 4 d .
O(2) O 0.5285(3) -0.02320(13) 0.53996(8) 0.0579(6) Uani 1 4 d .
O(3) O 0.5459(5) 0.33932(15) 0.56201(12) 0.1172(18) Uani 1 4 d .
O(4) O 0.8005(2) 0.49811(10) 0.79273(9) 0.0504(6) Uani 1 4 d .
O(5) O 1.0663(2) 0.27255(12) 0.95630(8) 0.0507(6) Uani 1 4 d .
O(6) O 1.0227(3) -0.09897(14) 0.92832(9) 0.0610(7) Uani 1 4 d .
C(1) C 0.7483(2) 0.05353(13) 0.74924(9) 0.0285(5) Uani 1 4 d .
C(2) C 0.7087(2) 0.09806(13) 0.71154(9) 0.0267(5) Uani 1 4 d .
C(3) C 0.7231(2) 0.17247(13) 0.71557(9) 0.0275(5) Uani 1 4 d .
C(4) C 0.7771(2) 0.20200(13) 0.75674(9) 0.0279(5) Uani 1 4 d .
C(5) C 0.8215(2) 0.15736(13) 0.79353(10) 0.0278(5) Uani 1 4 d .
C(6) C 0.8070(2) 0.08363(13) 0.78944(9) 0.0277(5) Uani 1 4 d .
C(7) C 0.7238(2) -0.02452(13) 0.74723(9) 0.0288(5) Uani 1 4 d .
C(8) C 0.6504(3) -0.05681(14) 0.78303(10) 0.0328(6) Uani 1 4 d .
C(9) C 0.6205(3) -0.12791(14) 0.78109(10) 0.0330(6) Uani 1 4 d .
C(10) C 0.6632(2) -0.17014(13) 0.74398(10) 0.0308(5) Uani 1 4 d .
C(11) C 0.7380(3) -0.14038(14) 0.70889(10) 0.0321(6) Uani 1 4 d .
C(12) C 0.7658(3) -0.06830(14) 0.71063(10) 0.0308(5) Uani 1 4 d .
C(13) C 0.6542(3) 0.06683(13) 0.66732(9) 0.0295(5) Uani 1 4 d .
C(14) C 0.5435(3) 0.03039(14) 0.66736(10) 0.0359(6) Uani 1 4 d .
C(15) C 0.4957(3) -0.00049(17) 0.62609(11) 0.0457(7) Uani 1 4 d .
C(16) C 0.5629(3) 0.00501(16) 0.58357(11) 0.0439(7) Uani 1 4 d .
C(17) C 0.6725(3) 0.04289(15) 0.58265(10) 0.0401(6) Uani 1 4 d .
C(18) C 0.7184(3) 0.07329(14) 0.62377(10) 0.0337(6) Uani 1 4 d .
C(19) C 0.6793(3) 0.21848(13) 0.67540(9) 0.0299(5) Uani 1 4 d .
C(20) C 0.5557(3) 0.21648(14) 0.66069(10) 0.0341(6) Uani 1 4 d .
C(21) C 0.5138(4) 0.25816(15) 0.62326(11) 0.0450(8) Uani 1 4 d .
C(22) C 0.5956(5) 0.30228(17) 0.59961(12) 0.0623(12) Uani 1 4 d .
C(23) C 0.7185(4) 0.30481(17) 0.61332(11) 0.0576(10) Uani 1 4 d .
C(24) C 0.7609(3) 0.26287(15) 0.65091(10) 0.0390(6) Uani 1 4 d .
C(25) C 0.7879(2) 0.28103(13) 0.76233(9) 0.0282(5) Uani 1 4 d .
C(26) C 0.6809(3) 0.32299(14) 0.76293(10) 0.0323(5) Uani 1 4 d .
C(27) C 0.6877(3) 0.39477(15) 0.77286(11) 0.0372(6) Uani 1 4 d .
C(28) C 0.8022(3) 0.42664(14) 0.78223(11) 0.0376(6) Uani 1 4 d .
C(29) C 0.9095(3) 0.38633(14) 0.77941(10) 0.0355(6) Uani 1 4 d .
C(30) C 0.9016(3) 0.31416(14) 0.76915(10) 0.0326(6) Uani 1 4 d .
C(31) C 0.8827(3) 0.18836(14) 0.83675(9) 0.0297(5) Uani 1 4 d .
C(32) C 0.8211(3) 0.23286(15) 0.86836(10) 0.0360(6) Uani 1 4 d .
C(33) C 0.8801(3) 0.26165(17) 0.90788(11) 0.0420(7) Uani 1 4 d .
C(34) C 1.0054(3) 0.24671(16) 0.91609(10) 0.0406(7) Uani 1 4 d .
C(35) C 1.0692(3) 0.20285(16) 0.88511(10) 0.0390(6) Uani 1 4 d .
C(36) C 1.0084(3) 0.17336(15) 0.84610(10) 0.0339(6) Uani 1 4 d .
C(37) C 0.8600(3) 0.03558(13) 0.82752(9) 0.0299(5) Uani 1 4 d .
C(38) C 0.8131(3) 0.03390(16) 0.87348(10) 0.0380(6) Uani 1 4 d .
C(39) C 0.8631(4) -0.01082(17) 0.90781(11) 0.0459(7) Uani 1 4 d .
C(40) C 0.9647(3) -0.05461(17) 0.89663(11) 0.0455(7) Uani 1 4 d .
C(41) C 1.0135(3) -0.05274(17) 0.85072(11) 0.0447(7) Uani 1 4 d .
C(42) C 0.9609(3) -0.00799(15) 0.81685(10) 0.0371(6) Uani 1 4 d .
C(43) C 0.6462(3) -0.28591(14) 0.70517(11) 0.0347(6) Uani 1 4 d .
C(44) C 0.5674(4) -0.26366(19) 0.66291(13) 0.0538(8) Uani 1 4 d .
C(45) C 0.6124(3) -0.35982(16) 0.72274(14) 0.0498(8) Uani 1 4 d .
C(46) C 0.6426(5) -0.4179(2) 0.68767(18) 0.0685(11) Uani 1 4 d .
C(47) C 0.4216(4) -0.0689(2) 0.53787(13) 0.0547(9) Uani 1 4 d .
C(48) C 0.4544(5) -0.1405(2) 0.55754(18) 0.0731(12) Uani 1 4 d .
C(49) C 0.3840(4) -0.0699(3) 0.48504(14) 0.0656(10) Uani 1 4 d .
C(50) C 0.2647(5) -0.1116(3) 0.47819(17) 0.0798(14) Uani 1 4 d .
C(51) C 0.5876(8) 0.4089(2) 0.55236(17) 0.099(2) Uani 1 4 d .
C(52) C 0.5626(8) 0.4590(3) 0.59216(19) 0.114(3) Uani 1 4 d .
C(53) C 0.5161(12) 0.4316(3) 0.5071(2) 0.176(5) Uani 1 4 d .
C(54) C 0.4958(10) 0.3865(5) 0.4722(3) 0.168(4) Uani 1 4 d .
C(55) C 0.8975(4) 0.5254(2) 0.82372(18) 0.0690(12) Uani 1 4 d .
C(56) C 0.8878(7) 0.4920(3) 0.8733(2) 0.110(2) Uani 1 4 d .
C(57) C 0.8777(5) 0.6033(2) 0.8290(3) 0.0909(17) Uani 1 4 d .
C(58) C 0.9121(6) 0.6390(4) 0.7889(3) 0.1062(19) Uani 1 4 d .
C(59) C 1.0845(5) 0.3475(2) 0.95924(15) 0.0711(12) Uani 1 4 d .
C(60) C 1.1534(6) 0.3770(3) 0.91777(17) 0.0981(19) Uani 1 4 d .
C(61) C 1.1474(5) 0.3611(3) 1.00691(16) 0.0808(14) Uani 1 4 d .
C(62) C 1.0689(6) 0.3452(3) 1.04811(18) 0.0854(15) Uani 1 4 d .
C(63) C 0.9502(5) -0.1295(2) 0.96712(13) 0.0673(11) Uani 1 4 d .
C(64) C 1.0447(5) -0.1633(3) 1.0001(2) 0.0860(14) Uiso 1 4 d .
C(65) C 0.8515(7) -0.1791(4) 0.9488(3) 0.1100(19) Uiso 1 4 d .
C(66) C 0.8782(17) -0.2278(8) 0.9177(5) 0.251(7) Uiso 1 4 d .
H(1) H 0.62108 -0.02896 0.809 0.0393 Uiso 1 4 calc R
H(2) H 0.57004 -0.14816 0.80543 0.0396 Uiso 1 4 calc R
H(3) H 0.77014 -0.16904 0.68382 0.0385 Uiso 1 4 calc R
H(4) H 0.81519 -0.04828 0.68591 0.0369 Uiso 1 4 calc R
H(5) H 0.49825 0.02614 0.69639 0.0431 Uiso 1 4 calc R
H(6) H 0.41845 -0.025 0.62685 0.0548 Uiso 1 4 calc R
H(7) H 0.7167 0.04807 0.55345 0.0481 Uiso 1 4 calc R
H(8) H 0.79441 0.09899 0.62268 0.0405 Uiso 1 4 calc R
H(9) H 0.49897 0.1859 0.67663 0.0409 Uiso 1 4 calc R
H(10) H 0.42878 0.25638 0.6139 0.0539 Uiso 1 4 calc R
H(11) H 0.77479 0.33533 0.59707 0.0692 Uiso 1 4 calc R
H(12) H 0.8461 0.26456 0.65991 0.0468 Uiso 1 4 calc R
H(13) H 0.60227 0.30196 0.75644 0.0388 Uiso 1 4 calc R
H(14) H 0.61381 0.42253 0.77329 0.0447 Uiso 1 4 calc R
H(15) H 0.98843 0.40781 0.78447 0.0426 Uiso 1 4 calc R
H(16) H 0.97593 0.28704 0.76678 0.0391 Uiso 1 4 calc R
H(17) H 0.73602 0.24389 0.86276 0.0432 Uiso 1 4 calc R
H(18) H 0.83542 0.29142 0.92926 0.0504 Uiso 1 4 calc R
H(19) H 1.15473 0.19283 0.89049 0.0467 Uiso 1 4 calc R
H(20) H 1.0527 0.14245 0.82534 0.0407 Uiso 1 4 calc R
H(21) H 0.74531 0.06394 0.8817 0.0456 Uiso 1 4 calc R
H(22) H 0.82839 -0.01184 0.93904 0.0551 Uiso 1 4 calc R
H(23) H 1.08247 -0.08189 0.84253 0.0536 Uiso 1 4 calc R
H(24) H 0.99484 -0.00708 0.78549 0.0445 Uiso 1 4 calc R
H(25) H 0.73612 -0.28475 0.69599 0.0416 Uiso 1 4 calc R
H(26) H 0.58295 -0.29581 0.63603 0.0645 Uiso 1 4 calc R
H(27) H 0.58909 -0.21506 0.65362 0.0645 Uiso 1 4 calc R
H(28) H 0.47913 -0.26571 0.67171 0.0645 Uiso 1 4 calc R
H(29) H 0.65749 -0.36915 0.75296 0.0598 Uiso 1 4 calc R
H(30) H 0.52211 -0.36122 0.7298 0.0598 Uiso 1 4 calc R
H(31) H 0.61846 -0.46385 0.70121 0.0822 Uiso 1 4 calc R
H(32) H 0.7323 -0.41785 0.68111 0.0822 Uiso 1 4 calc R
H(33) H 0.59686 -0.4098 0.65786 0.0822 Uiso 1 4 calc R
H(34) H 0.35265 -0.04783 0.55725 0.0657 Uiso 1 4 calc R
H(35) H 0.38134 -0.17157 0.55598 0.0878 Uiso 1 4 calc R
H(36) H 0.48114 -0.13559 0.59088 0.0878 Uiso 1 4 calc R
H(37) H 0.52217 -0.16113 0.53864 0.0878 Uiso 1 4 calc R
H(38) H 0.37185 -0.02061 0.47364 0.0787 Uiso 1 4 calc R
H(39) H 0.45139 -0.09166 0.46588 0.0787 Uiso 1 4 calc R
H(40) H 0.24206 -0.1117 0.44426 0.0957 Uiso 1 4 calc R
H(41) H 0.19772 -0.08954 0.49679 0.0957 Uiso 1 4 calc R
H(42) H 0.27713 -0.1605 0.4891 0.0957 Uiso 1 4 calc R
H(43) H 0.67897 0.40809 0.54541 0.1187 Uiso 1 4 calc R
H(44) H 0.59307 0.50629 0.58354 0.1365 Uiso 1 4 calc R
H(45) H 0.60545 0.44255 0.62105 0.1365 Uiso 1 4 calc R
H(46) H 0.47278 0.4611 0.59817 0.1365 Uiso 1 4 calc R
H(47) H 0.43388 0.44946 0.51772 0.2110 Uiso 1 4 calc R
H(48) H 0.56123 0.47252 0.49328 0.2110 Uiso 1 4 calc R
H(49) H 0.4485 0.41003 0.4468 0.2010 Uiso 1 4 calc R
H(50) H 0.44808 0.34598 0.48437 0.2010 Uiso 1 4 calc R
H(51) H 0.57556 0.36982 0.45946 0.2010 Uiso 1 4 calc R
H(52) H 0.98139 0.51586 0.80958 0.0828 Uiso 1 4 calc R
H(53) H 0.95382 0.51092 0.89382 0.1318 Uiso 1 4 calc R
H(54) H 0.89696 0.4404 0.87058 0.1318 Uiso 1 4 calc R
H(55) H 0.80641 0.50319 0.8872 0.1318 Uiso 1 4 calc R
H(56) H 0.78864 0.61259 0.8357 0.1091 Uiso 1 4 calc R
H(57) H 0.89778 0.6899 0.79353 0.1275 Uiso 1 4 calc R
H(58) H 1.00069 0.63064 0.78262 0.1275 Uiso 1 4 calc R
H(59) H 0.86272 0.62217 0.76174 0.1275 Uiso 1 4 calc R
H(60) H 1.00062 0.37047 0.96012 0.0853 Uiso 1 4 calc R
H(61) H 1.16276 0.42836 0.9217 0.1177 Uiso 1 4 calc R
H(62) H 1.10697 0.36714 0.88833 0.1177 Uiso 1 4 calc R
H(63) H 1.23581 0.35484 0.91586 0.1177 Uiso 1 4 calc R
H(64) H 1.17269 0.41162 1.00842 0.0970 Uiso 1 4 calc R
H(65) H 1.22388 0.33195 1.00882 0.0970 Uiso 1 4 calc R
H(66) H 1.11491 0.3553 1.07758 0.1025 Uiso 1 4 calc R
H(67) H 1.04526 0.29499 1.04745 0.1025 Uiso 1 4 calc R
H(68) H 0.99372 0.37468 1.04695 0.1025 Uiso 1 4 calc R
H(69) H 0.90833 -0.08996 0.98475 0.0807 Uiso 1 4 calc R
H(70) H 1.00168 -0.18494 1.02737 0.1032 Uiso 1 4 calc R
H(71) H 1.10271 -0.12701 1.01168 0.1032 Uiso 1 4 calc R
H(72) H 1.09099 -0.19994 0.98271 0.1032 Uiso 1 4 calc R
H(73) H 0.78473 -0.14941 0.93483 0.1320 Uiso 1 4 calc R
H(74) H 0.81513 -0.20331 0.97696 0.1320 Uiso 1 4 calc R
H(75) H 0.94083 -0.25994 0.93111 0.3009 Uiso 1 4 calc R
H(76) H 0.80274 -0.25464 0.9099 0.3009 Uiso 1 4 calc R
H(77) H 0.91106 -0.20552 0.8887 0.3009 Uiso 1 4 calc R
H(79) H 0.9268 0.62089 0.85653 0.1091 Uiso 1 4 calc R

loop_
_atom_site_aniso_label
_atom_site_aniso_U_11
_atom_site_aniso_U_22
_atom_site_aniso_U_33
_atom_site_aniso_U_12
_atom_site_aniso_U_13
_atom_site_aniso_U_23
O(1) 0.0436(10) 0.0252(9) 0.0377(10) -0.0052(8) 0.0035(9) -0.0043(8)
O(2) 0.0810(17) 0.0552(14) 0.0376(12) -0.0173(13) -0.0097(12) -0.0053(10)
O(3) 0.231(5) 0.0458(16) 0.074(2) -0.035(2) -0.092(3) 0.0295(14)
O(4) 0.0583(13) 0.0251(10) 0.0678(15) 0.0004(9) -0.0077(12) -0.0115(10)
O(5) 0.0682(15) 0.0468(13) 0.0371(11) -0.0046(11) -0.0180(11) -0.0066(9)
O(6) 0.0804(18) 0.0629(15) 0.0397(12) 0.0297(14) 0.0006(12) 0.0136(11)
C(1) 0.0305(12) 0.0257(12) 0.0292(13) 0.0008(10) -0.0006(10) -0.0002(10)
C(2) 0.0268(12) 0.0262(12) 0.0272(12) -0.0014(9) 0.0004(10) -0.0011(10)
C(3) 0.0279(12) 0.0256(12) 0.0290(12) -0.0016(10) -0.0004(10) 0.0029(10)
C(4) 0.0261(11) 0.0257(12) 0.0319(13) -0.0028(9) -0.0001(10) -0.0007(10)
C(5) 0.0250(11) 0.0266(12) 0.0318(13) -0.0000(9) -0.0020(10) -0.0002(10)
C(6) 0.0267(12) 0.0282(12) 0.0281(13) 0.0007(10) -0.0004(10) 0.0016(10)
C(7) 0.0318(12) 0.0250(12) 0.0295(13) 0.0006(10) -0.0052(10) 0.0035(10)
C(8) 0.0364(14) 0.0288(13) 0.0331(13) -0.0017(11) 0.0031(11) -0.0001(11)
C(9) 0.0353(13) 0.0315(13) 0.0322(14) -0.0040(11) 0.0034(11) 0.0016(11)
C(10) 0.0310(12) 0.0236(12) 0.0377(14) -0.0010(10) -0.0035(11) 0.0016(11)
C(11) 0.0364(13) 0.0262(12) 0.0338(14) 0.0034(10) -0.0015(11) -0.0040(11)
C(12) 0.0340(13) 0.0291(13) 0.0293(13) 0.0001(10) -0.0007(11) 0.0011(10)
C(13) 0.0368(14) 0.0218(12) 0.0300(13) 0.0020(10) -0.0036(11) 0.0014(10)
C(14) 0.0425(15) 0.0292(13) 0.0360(14) -0.0049(12) -0.0062(12) 0.0021(11)
C(15) 0.0547(18) 0.0401(16) 0.0422(16) -0.0146(14) -0.0116(14) 0.0019(13)
C(16) 0.0623(19) 0.0372(16) 0.0322(15) -0.0022(14) -0.0141(14) -0.0000(12)
C(17) 0.0563(18) 0.0336(14) 0.0304(14) 0.0020(13) -0.0010(13) 0.0005(11)
C(18) 0.0412(15) 0.0279(13) 0.0321(13) 0.0013(11) -0.0019(12) -0.0009(10)
C(19) 0.0400(14) 0.0208(11) 0.0289(12) 0.0005(10) -0.0031(11) -0.0022(10)
C(20) 0.0446(15) 0.0268(13) 0.0309(13) 0.0070(11) -0.0035(12) -0.0045(10)
C(21) 0.066(2) 0.0306(14) 0.0386(15) 0.0128(14) -0.0210(15) -0.0076(12)
C(22) 0.120(4) 0.0279(15) 0.0385(17) -0.0059(18) -0.033(2) 0.0055(13)
C(23) 0.106(3) 0.0374(17) 0.0296(15) -0.0279(18) -0.0074(18) 0.0078(12)
C(24) 0.0561(18) 0.0301(14) 0.0307(13) -0.0122(13) 0.0000(13) 0.0021(11)
C(25) 0.0325(13) 0.0263(12) 0.0259(12) -0.0023(10) -0.0018(10) -0.0008(10)
C(26) 0.0325(13) 0.0304(13) 0.0342(13) -0.0012(11) -0.0003(11) -0.0023(11)
C(27) 0.0385(15) 0.0295(13) 0.0437(16) 0.0044(11) -0.0012(12) -0.0025(11)
C(28) 0.0441(16) 0.0258(13) 0.0430(15) -0.0038(11) -0.0014(13) -0.0028(11)
C(29) 0.0382(14) 0.0263(13) 0.0419(15) -0.0063(11) -0.0049(12) 0.0021(11)
C(30) 0.0328(13) 0.0270(13) 0.0380(14) -0.0005(11) -0.0019(11) 0.0024(11)
C(31) 0.0326(13) 0.0266(12) 0.0298(13) -0.0053(10) -0.0011(10) 0.0023(10)
C(32) 0.0373(14) 0.0329(14) 0.0379(14) 0.0003(11) -0.0012(12) -0.0046(11)
C(33) 0.0480(17) 0.0419(16) 0.0362(15) 0.0021(13) 0.0024(13) -0.0086(13)
C(34) 0.0536(17) 0.0368(15) 0.0314(14) -0.0068(14) -0.0092(13) -0.0020(11)
C(35) 0.0402(15) 0.0402(15) 0.0365(15) -0.0045(12) -0.0081(12) 0.0012(12)
C(36) 0.0336(13) 0.0345(14) 0.0336(14) -0.0015(11) -0.0041(11) -0.0008(11)
C(37) 0.0378(14) 0.0236(12) 0.0285(13) -0.0020(10) -0.0032(10) 0.0012(10)
C(38) 0.0460(16) 0.0352(14) 0.0328(14) 0.0042(12) 0.0034(12) -0.0011(11)
C(39) 0.065(2) 0.0433(16) 0.0291(14) 0.0098(15) 0.0095(14) 0.0057(13)
C(40) 0.065(2) 0.0395(16) 0.0322(15) 0.0127(15) -0.0063(14) 0.0049(12)
C(41) 0.0543(18) 0.0420(16) 0.0377(16) 0.0148(14) -0.0003(14) 0.0010(13)
C(42) 0.0473(16) 0.0356(14) 0.0283(13) 0.0092(12) -0.0034(12) 0.0030(11)
C(43) 0.0347(14) 0.0271(13) 0.0422(15) -0.0001(11) 0.0029(12) -0.0068(11)
C(44) 0.061(2) 0.0508(19) 0.0499(19) 0.0009(16) -0.0130(16) -0.0115(15)
C(45) 0.0513(18) 0.0324(15) 0.066(2) -0.0052(14) 0.0053(16) -0.0063(15)
C(46) 0.075(3) 0.0409(19) 0.089(3) -0.0110(18) 0.011(2) -0.0142(19)
C(47) 0.059(2) 0.054(2) 0.051(2) -0.0071(17) -0.0132(17) -0.0086(16)
C(48) 0.084(3) 0.059(2) 0.076(3) -0.021(2) -0.019(2) -0.000(2)
C(49) 0.074(3) 0.077(3) 0.045(2) -0.008(2) -0.0103(19) -0.0157(18)
C(50) 0.075(3) 0.099(3) 0.066(3) 0.008(3) -0.018(2) -0.027(2)
C(51) 0.199(7) 0.036(2) 0.061(3) -0.014(3) -0.040(3) 0.0153(18)
C(52) 0.221(8) 0.053(3) 0.067(3) 0.021(4) -0.029(4) 0.002(2)
C(53) 0.403(16) 0.046(3) 0.078(4) -0.026(5) -0.096(7) 0.028(3)
C(54) 0.202(9) 0.188(8) 0.113(6) -0.073(8) -0.079(6) 0.089(6)
C(55) 0.063(2) 0.044(2) 0.100(3) -0.0060(17) -0.016(2) -0.031(2)
C(56) 0.148(6) 0.103(4) 0.078(4) -0.005(4) -0.030(4) -0.039(3)
C(57) 0.080(3) 0.048(2) 0.145(5) -0.008(2) -0.006(3) -0.026(3)
C(58) 0.090(4) 0.115(5) 0.115(5) 0.006(4) 0.013(4) -0.014(4)
C(59) 0.091(3) 0.066(3) 0.057(2) -0.028(2) -0.012(2) -0.0077(19)
C(60) 0.134(5) 0.105(4) 0.056(3) -0.063(4) -0.004(3) -0.008(3)
C(61) 0.101(3) 0.081(3) 0.060(3) -0.031(3) -0.020(2) -0.015(2)
C(62) 0.119(4) 0.074(3) 0.064(3) 0.009(3) -0.021(3) -0.015(2)
C(63) 0.105(3) 0.058(2) 0.0384(18) 0.013(2) 0.006(2) 0.0212(16)

loop_
_atom_type_symbol
_atom_type_description
_atom_type_scat_dispersion_real
_atom_type_scat_dispersion_imag
_atom_type_scat_source
C C 0.0181 0.0091
;
International Tables for Crystallography
(Vol. C, Tables 4.2.6.8 and 6.1.1.4)
;
H H 0.0000 0.0000
;
International Tables for Crystallography
(Vol. C, Table 6.1.1.4)
;
O O 0.0492 0.0322
;
International Tables for Crystallography
(Vol. C, Tables 4.2.6.8 and 6.1.1.4)
;

loop_
_geom_angle_atom_site_label_1
_geom_angle_atom_site_label_2
_geom_angle_atom_site_label_3
_geom_angle
_geom_angle_publ_flag
C(10) O(1) C(43) 120.5(2) yes
C(16) O(2) C(47) 118.7(3) yes
C(22) O(3) C(51) 119.7(4) yes
C(28) O(4) C(55) 117.7(3) yes
C(34) O(5) C(59) 117.2(3) yes
C(40) O(6) C(63) 118.8(3) yes
C(2) C(1) C(6) 119.4(2) yes
C(2) C(1) C(7) 120.2(2) yes
C(6) C(1) C(7) 120.3(2) yes
C(1) C(2) C(3) 119.7(2) yes
C(1) C(2) C(13) 120.2(2) yes
C(3) C(2) C(13) 120.0(2) yes
C(2) C(3) C(4) 120.2(2) yes
C(2) C(3) C(19) 118.7(2) yes
C(4) C(3) C(19) 121.1(2) yes
C(3) C(4) C(5) 120.1(2) yes
C(3) C(4) C(25) 120.7(2) yes
C(5) C(4) C(25) 119.3(2) yes
C(4) C(5) C(6) 119.5(2) yes
C(4) C(5) C(31) 120.3(2) yes
C(6) C(5) C(31) 120.1(2) yes
C(1) C(6) C(5) 120.9(2) yes
C(1) C(6) C(37) 119.4(2) yes
C(5) C(6) C(37) 119.6(2) yes
C(1) C(7) C(8) 119.7(2) yes
C(1) C(7) C(12) 123.7(2) yes
C(8) C(7) C(12) 116.6(2) yes
C(7) C(8) C(9) 121.4(2) yes
C(8) C(9) C(10) 120.7(3) yes
O(1) C(10) C(9) 115.4(2) yes
O(1) C(10) C(11) 125.3(2) yes
C(9) C(10) C(11) 119.3(2) yes
C(10) C(11) C(12) 119.6(2) yes
C(7) C(12) C(11) 122.4(3) yes
C(2) C(13) C(14) 122.5(2) yes
C(2) C(13) C(18) 119.6(2) yes
C(14) C(13) C(18) 117.9(2) yes
C(13) C(14) C(15) 121.9(3) yes
C(14) C(15) C(16) 119.1(3) yes
O(2) C(16) C(15) 125.9(3) yes
O(2) C(16) C(17) 114.3(3) yes
C(15) C(16) C(17) 119.8(3) yes
C(16) C(17) C(18) 120.4(3) yes
C(13) C(18) C(17) 120.9(3) yes
C(3) C(19) C(20) 120.5(2) yes
C(3) C(19) C(24) 121.4(3) yes
C(20) C(19) C(24) 118.1(2) yes
C(19) C(20) C(21) 121.3(3) yes
C(20) C(21) C(22) 119.8(3) yes
O(3) C(22) C(21) 115.3(4) yes
O(3) C(22) C(23) 124.8(4) yes
C(21) C(22) C(23) 119.9(3) yes
C(22) C(23) C(24) 120.3(3) yes
C(19) C(24) C(23) 120.5(3) yes
C(4) C(25) C(26) 120.0(2) yes
C(4) C(25) C(30) 122.0(2) yes
C(26) C(25) C(30) 118.0(2) yes
C(25) C(26) C(27) 120.9(3) yes
C(26) C(27) C(28) 120.4(3) yes
O(4) C(28) C(27) 116.7(3) yes
O(4) C(28) C(29) 124.1(3) yes
C(27) C(28) C(29) 119.2(3) yes
C(28) C(29) C(30) 119.9(3) yes
C(25) C(30) C(29) 121.5(2) yes
C(5) C(31) C(32) 122.8(2) yes
C(5) C(31) C(36) 119.7(2) yes
C(32) C(31) C(36) 117.5(2) yes
C(31) C(32) C(33) 121.9(3) yes
C(32) C(33) C(34) 119.6(3) yes
O(5) C(34) C(33) 121.2(3) yes
O(5) C(34) C(35) 119.0(3) yes
C(33) C(34) C(35) 119.8(3) yes
C(34) C(35) C(36) 120.0(3) yes
C(31) C(36) C(35) 121.2(3) yes
C(6) C(37) C(38) 122.2(2) yes
C(6) C(37) C(42) 119.7(2) yes
C(38) C(37) C(42) 118.0(2) yes
C(37) C(38) C(39) 121.2(3) yes
C(38) C(39) C(40) 120.3(3) yes
O(6) C(40) C(39) 124.7(3) yes
O(6) C(40) C(41) 116.3(3) yes
C(39) C(40) C(41) 119.0(3) yes
C(40) C(41) C(42) 119.6(3) yes
C(37) C(42) C(41) 121.9(3) yes
O(1) C(43) C(44) 111.2(2) yes
O(1) C(43) C(45) 105.3(2) yes
C(44) C(43) C(45) 111.9(3) yes
C(43) C(45) C(46) 113.8(3) yes
O(2) C(47) C(48) 109.7(3) yes
O(2) C(47) C(49) 104.9(3) yes
C(48) C(47) C(49) 113.9(3) yes
C(47) C(49) C(50) 110.6(4) yes
O(3) C(51) C(52) 112.9(5) yes
O(3) C(51) C(53) 104.9(5) yes
C(52) C(51) C(53) 110.5(5) yes
C(51) C(53) C(54) 121.0(6) yes
O(4) C(55) C(56) 110.3(4) yes
O(4) C(55) C(57) 107.9(4) yes
C(56) C(55) C(57) 107.8(5) yes
C(55) C(57) C(58) 111.5(6) yes
O(5) C(59) C(60) 113.2(4) yes
O(5) C(59) C(61) 106.2(4) yes
C(60) C(59) C(61) 113.7(4) yes
C(59) C(61) C(62) 113.7(5) yes
O(6) C(63) C(64) 105.2(4) yes
O(6) C(63) C(65) 111.7(4) yes
C(64) C(63) C(65) 114.8(4) yes
C(63) C(65) C(66) 120.9(10) yes
C(7) C(8) H(8) 119.307 no
C(9) C(8) H(8) 119.306 no
C(8) C(9) H(9) 119.665 no
C(10) C(9) H(9) 119.673 no
C(10) C(11) H(11) 120.199 no
C(12) C(11) H(11) 120.201 no
C(7) C(12) H(12) 118.805 no
C(11) C(12) H(12) 118.805 no
C(13) C(14) H(14) 119.078 no
C(15) C(14) H(14) 119.055 no
C(14) C(15) H(15) 120.464 no
C(16) C(15) H(15) 120.445 no
C(16) C(17) H(17) 119.790 no
C(18) C(17) H(17) 119.797 no
C(13) C(18) H(18) 119.574 no
C(17) C(18) H(18) 119.546 no
C(19) C(20) H(20) 119.353 no
C(21) C(20) H(20) 119.344 no
C(20) C(21) H(21) 120.089 no
C(22) C(21) H(21) 120.094 no
C(22) C(23) H(23) 119.862 no
C(24) C(23) H(23) 119.839 no
C(19) C(24) H(24) 119.739 no
C(23) C(24) H(24) 119.734 no
C(25) C(26) H(26) 119.553 no
C(27) C(26) H(26) 119.550 no
C(26) C(27) H(27) 119.811 no
C(28) C(27) H(27) 119.811 no
C(28) C(29) H(29) 120.073 no
C(30) C(29) H(29) 120.062 no
C(25) C(30) H(30) 119.263 no
C(29) C(30) H(30) 119.258 no
C(31) C(32) H(32) 119.080 no
C(33) C(32) H(32) 119.069 no
C(32) C(33) H(33) 120.197 no
C(34) C(33) H(33) 120.196 no
C(34) C(35) H(35) 119.992 no
C(36) C(35) H(35) 119.986 no
C(31) C(36) H(36) 119.398 no
C(35) C(36) H(36) 119.398 no
C(37) C(38) H(38) 119.405 no
C(39) C(38) H(38) 119.417 no
C(38) C(39) H(39) 119.859 no
C(40) C(39) H(39) 119.859 no
C(40) C(41) H(41) 120.196 no
C(42) C(41) H(41) 120.226 no
C(37) C(42) H(42) 119.056 no
C(41) C(42) H(42) 119.050 no
O(1) C(43) H(43) 109.459 no
C(44) C(43) H(43) 109.470 no
C(45) C(43) H(43) 109.463 no
C(43) C(44) H(44A) 109.460 no
C(43) C(44) H(44B) 109.473 no
C(43) C(44) H(44C) 109.474 no
H(44A) C(44) H(44B) 109.488 no
H(44A) C(44) H(44C) 109.463 no
H(44B) C(44) H(44C) 109.470 no
C(43) C(45) H(45A) 108.800 no
C(43) C(45) H(45B) 108.797 no
C(46) C(45) H(45A) 108.799 no
C(46) C(45) H(45B) 108.777 no
H(45A) C(45) H(45B) 107.685 no
C(45) C(46) H(46A) 109.465 no
C(45) C(46) H(46B) 109.470 no
C(45) C(46) H(46C) 109.483 no
H(46A) C(46) H(46B) 109.466 no
H(46A) C(46) H(46C) 109.475 no
H(46B) C(46) H(46C) 109.469 no
O(2) C(47) H(47) 109.387 no
C(48) C(47) H(47) 109.400 no
C(49) C(47) H(47) 109.399 no
C(47) C(48) H(48A) 109.475 no
C(47) C(48) H(48B) 109.473 no
C(47) C(48) H(48C) 109.479 no
H(48A) C(48) H(48B) 109.456 no
H(48A) C(48) H(48C) 109.470 no
H(48B) C(48) H(48C) 109.474 no
C(47) C(49) H(49A) 109.537 no
C(47) C(49) H(49B) 109.525 no
C(50) C(49) H(49A) 109.541 no
C(50) C(49) H(49B) 109.534 no
H(49A) C(49) H(49B) 108.104 no
C(49) C(50) H(50A) 109.468 no
C(49) C(50) H(50B) 109.463 no
C(49) C(50) H(50C) 109.474 no
H(50A) C(50) H(50B) 109.467 no
H(50A) C(50) H(50C) 109.485 no
H(50B) C(50) H(50C) 109.470 no
O(3) C(51) H(51) 109.486 no
C(52) C(51) H(51) 109.489 no
C(53) C(51) H(51) 109.503 no
C(51) C(52) H(52A) 109.457 no
C(51) C(52) H(52B) 109.482 no
C(51) C(52) H(52C) 109.463 no
H(52A) C(52) H(52B) 109.473 no
H(52A) C(52) H(52C) 109.469 no
H(52B) C(52) H(52C) 109.483 no
C(51) C(53) H(53A) 107.081 no
C(51) C(53) H(53B) 107.084 no
C(54) C(53) H(53A) 107.093 no
C(54) C(53) H(53B) 107.087 no
H(53A) C(53) H(53B) 106.793 no
C(53) C(54) H(54A) 109.479 no
C(53) C(54) H(54B) 109.463 no
C(53) C(54) H(54C) 109.475 no
H(54A) C(54) H(54B) 109.473 no
H(54A) C(54) H(54C) 109.467 no
H(54B) C(54) H(54C) 109.471 no
O(4) C(55) H(55) 110.249 no
C(56) C(55) H(55) 110.256 no
C(57) C(55) H(55) 110.244 no
C(55) C(56) H(56A) 109.471 no
C(55) C(56) H(56B) 109.473 no
C(55) C(56) H(56C) 109.483 no
H(56A) C(56) H(56B) 109.466 no
H(56A) C(56) H(56C) 109.468 no
H(56B) C(56) H(56C) 109.467 no
C(55) C(57) H(57A) 109.328 no
C(55) C(57) H(57B) 109.323 no
C(58) C(57) H(57A) 109.331 no
C(58) C(57) H(57B) 109.334 no
H(57A) C(57) H(57B) 107.969 no
C(57) C(58) H(58A) 109.466 no
C(57) C(58) H(58B) 109.472 no
C(57) C(58) H(58C) 109.461 no
H(58A) C(58) H(58B) 109.475 no
H(58A) C(58) H(58C) 109.467 no
H(58B) C(58) H(58C) 109.485 no
O(5) C(59) H(59) 107.820 no
C(60) C(59) H(59) 107.824 no
C(61) C(59) H(59) 107.810 no
C(59) C(60) H(60A) 109.483 no
C(59) C(60) H(60B) 109.472 no
C(59) C(60) H(60C) 109.482 no
H(60A) C(60) H(60B) 109.463 no
H(60A) C(60) H(60C) 109.474 no
H(60B) C(60) H(60C) 109.454 no
C(59) C(61) H(61A) 108.810 no
C(59) C(61) H(61B) 108.818 no
C(62) C(61) H(61A) 108.815 no
C(62) C(61) H(61B) 108.806 no
H(61A) C(61) H(61B) 107.674 no
C(61) C(62) H(62A) 109.475 no
C(61) C(62) H(62B) 109.461 no
C(61) C(62) H(62C) 109.460 no
H(62A) C(62) H(62B) 109.487 no
H(62A) C(62) H(62C) 109.480 no
H(62B) C(62) H(62C) 109.464 no
O(6) C(63) H(63) 108.314 no
C(64) C(63) H(63) 108.319 no
C(65) C(63) H(63) 108.313 no
C(63) C(64) H(64A) 109.468 no
C(63) C(64) H(64B) 109.466 no
C(63) C(64) H(64C) 109.466 no
H(64A) C(64) H(64B) 109.477 no
H(64A) C(64) H(64C) 109.477 no
H(64B) C(64) H(64C) 109.472 no
C(63) C(65) H(65A) 107.112 no
C(63) C(65) H(65B) 107.118 no
C(66) C(65) H(65A) 107.111 no
C(66) C(65) H(65B) 107.105 no
H(65A) C(65) H(65B) 106.809 no
C(65) C(66) H(66A) 109.475 no
C(65) C(66) H(66B) 109.472 no
C(65) C(66) H(66C) 109.474 no
H(66A) C(66) H(66B) 109.475 no
H(66A) C(66) H(66C) 109.459 no
H(66B) C(66) H(66C) 109.471 no

loop_
_geom_bond_atom_site_label_1
_geom_bond_atom_site_label_2
_geom_bond_distance
_geom_bond_publ_flag
O(1) C(10) 1.372(3) yes
O(1) C(43) 1.441(4) yes
O(2) C(16) 1.381(4) yes
O(2) C(47) 1.436(5) yes
O(3) C(22) 1.371(5) yes
O(3) C(51) 1.412(6) yes
O(4) C(28) 1.378(3) yes
O(4) C(55) 1.450(5) yes
O(5) C(34) 1.390(4) yes
O(5) C(59) 1.428(5) yes
O(6) C(40) 1.368(4) yes
O(6) C(63) 1.454(5) yes
C(1) C(2) 1.413(4) yes
C(1) C(6) 1.408(4) yes
C(1) C(7) 1.495(3) yes
C(2) C(3) 1.415(3) yes
C(2) C(13) 1.490(4) yes
C(3) C(4) 1.405(4) yes
C(3) C(19) 1.495(4) yes
C(4) C(5) 1.412(4) yes
C(4) C(25) 1.502(3) yes
C(5) C(6) 1.403(3) yes
C(5) C(31) 1.495(4) yes
C(6) C(37) 1.509(4) yes
C(7) C(8) 1.412(4) yes
C(7) C(12) 1.390(4) yes
C(8) C(9) 1.379(4) yes
C(9) C(10) 1.386(4) yes
C(10) C(11) 1.387(4) yes
C(11) C(12) 1.391(4) yes
C(13) C(14) 1.373(4) yes
C(13) C(18) 1.405(4) yes
C(14) C(15) 1.391(4) yes
C(15) C(16) 1.395(5) yes
C(16) C(17) 1.377(5) yes
C(17) C(18) 1.376(4) yes
C(19) C(20) 1.390(4) yes
C(19) C(24) 1.391(4) yes
C(20) C(21) 1.384(4) yes
C(21) C(22) 1.379(5) yes
C(22) C(23) 1.375(7) yes
C(23) C(24) 1.392(4) yes
C(25) C(26) 1.395(4) yes
C(25) C(30) 1.385(4) yes
C(26) C(27) 1.383(4) yes
C(27) C(28) 1.394(4) yes
C(28) C(29) 1.382(4) yes
C(29) C(30) 1.392(4) yes
C(31) C(32) 1.387(4) yes
C(31) C(36) 1.404(4) yes
C(32) C(33) 1.385(4) yes
C(33) C(34) 1.393(5) yes
C(34) C(35) 1.380(4) yes
C(35) C(36) 1.388(4) yes
C(37) C(38) 1.381(4) yes
C(37) C(42) 1.392(4) yes
C(38) C(39) 1.386(4) yes
C(39) C(40) 1.403(5) yes
C(40) C(41) 1.388(4) yes
C(41) C(42) 1.388(4) yes
C(43) C(44) 1.513(5) yes
C(43) C(45) 1.521(4) yes
C(45) C(46) 1.505(6) yes
C(47) C(48) 1.499(6) yes
C(47) C(49) 1.532(5) yes
C(49) C(50) 1.515(7) yes
C(51) C(52) 1.483(7) yes
C(51) C(53) 1.540(10) yes
C(53) C(54) 1.313(10) yes
C(55) C(56) 1.526(8) yes
C(55) C(57) 1.490(6) yes
C(57) C(58) 1.359(10) yes
C(59) C(60) 1.483(7) yes
C(59) C(61) 1.517(6) yes
C(61) C(62) 1.459(7) yes
C(63) C(64) 1.513(7) yes
C(63) C(65) 1.503(9) yes
C(65) C(66) 1.296(17) yes
C(8) H(8) 0.950 no
C(9) H(9) 0.950 no
C(11) H(11) 0.950 no
C(12) H(12) 0.950 no
C(14) H(14) 0.950 no
C(15) H(15) 0.950 no
C(17) H(17) 0.950 no
C(18) H(18) 0.950 no
C(20) H(20) 0.950 no
C(21) H(21) 0.950 no
C(23) H(23) 0.950 no
C(24) H(24) 0.950 no
C(26) H(26) 0.950 no
C(27) H(27) 0.950 no
C(29) H(29) 0.950 no
C(30) H(30) 0.950 no
C(32) H(32) 0.950 no
C(33) H(33) 0.950 no
C(35) H(35) 0.950 no
C(36) H(36) 0.950 no
C(38) H(38) 0.950 no
C(39) H(39) 0.950 no
C(41) H(41) 0.950 no
C(42) H(42) 0.950 no
C(43) H(43) 1.000 no
C(44) H(44A) 0.980 no
C(44) H(44B) 0.980 no
C(44) H(44C) 0.980 no
C(45) H(45A) 0.990 no
C(45) H(45B) 0.990 no
C(46) H(46A) 0.980 no
C(46) H(46B) 0.980 no
C(46) H(46C) 0.980 no
C(47) H(47) 1.000 no
C(48) H(48A) 0.980 no
C(48) H(48B) 0.980 no
C(48) H(48C) 0.980 no
C(49) H(49A) 0.990 no
C(49) H(49B) 0.990 no
C(50) H(50A) 0.980 no
C(50) H(50B) 0.980 no
C(50) H(50C) 0.980 no
C(51) H(51) 1.000 no
C(52) H(52A) 0.980 no
C(52) H(52B) 0.980 no
C(52) H(52C) 0.980 no
C(53) H(53A) 0.990 no
C(53) H(53B) 0.990 no
C(54) H(54A) 0.980 no
C(54) H(54B) 0.980 no
C(54) H(54C) 0.980 no
C(55) H(55) 1.000 no
C(56) H(56A) 0.980 no
C(56) H(56B) 0.980 no
C(56) H(56C) 0.980 no
C(57) H(57A) 0.990 no
C(57) H(57B) 0.990 no
C(58) H(58A) 0.980 no
C(58) H(58B) 0.980 no
C(58) H(58C) 0.980 no
C(59) H(59) 1.000 no
C(60) H(60A) 0.980 no
C(60) H(60B) 0.980 no
C(60) H(60C) 0.980 no
C(61) H(61A) 0.990 no
C(61) H(61B) 0.990 no
C(62) H(62A) 0.980 no
C(62) H(62B) 0.980 no
C(62) H(62C) 0.980 no
C(63) H(63) 1.000 no
C(64) H(64A) 0.980 no
C(64) H(64B) 0.980 no
C(64) H(64C) 0.980 no
C(65) H(65A) 0.990 no
C(65) H(65B) 0.990 no
C(66) H(66A) 0.980 no
C(66) H(66B) 0.980 no
C(66) H(66C) 0.980 no

loop_
_geom_contact_atom_site_label_1
_geom_contact_atom_site_label_2
_geom_contact_distance
_geom_contact_publ_flag
_geom_contact_site_symmetry_2
O(2) C(18) 3.600(4) no .
O(3) C(54) 2.718(9) no .
O(4) C(58) 2.914(7) no .
O(5) C(62) 2.911(6) no .
O(6) C(66) 2.896(16) no .
C(1) C(4) 2.822(3) no .
C(1) C(14) 3.205(4) no .
C(1) C(18) 3.544(4) no .
C(1) C(38) 3.564(4) no .
C(1) C(42) 3.183(4) no .
C(2) C(5) 2.824(4) no .
C(2) C(8) 3.593(4) no .
C(2) C(12) 3.194(4) no .
C(2) C(20) 3.114(4) no .
C(2) C(24) 3.582(4) no .
C(3) C(6) 2.808(4) no .
C(3) C(14) 3.564(4) no .
C(3) C(18) 3.177(4) no .
C(3) C(26) 3.163(4) no .
C(4) C(20) 3.598(4) no .
C(4) C(24) 3.180(4) no .
C(4) C(32) 3.211(4) no .
C(4) C(36) 3.565(4) no .
C(5) C(26) 3.571(4) no .
C(5) C(30) 3.152(4) no .
C(5) C(38) 3.228(4) no .
C(5) C(42) 3.518(4) no .
C(6) C(8) 3.140(4) no .
C(6) C(32) 3.578(4) no .
C(6) C(36) 3.170(4) no .
C(7) C(10) 2.821(3) no .
C(7) C(13) 2.919(4) no .
C(7) C(14) 3.132(4) no .
C(7) C(37) 2.910(4) no .
C(7) C(42) 3.221(4) no .
C(8) C(11) 2.769(4) no .
C(8) C(37) 3.105(4) no .
C(8) C(38) 3.518(4) no .
C(8) C(42) 3.586(4) no .
C(9) C(12) 2.753(4) no .
C(10) C(44) 3.051(5) no .
C(11) C(43) 2.916(4) no .
C(11) C(44) 3.226(5) no .
C(12) C(13) 3.064(4) no .
C(12) C(14) 3.259(4) no .
C(13) C(16) 2.794(4) no .
C(13) C(19) 2.879(3) no .
C(13) C(20) 3.017(4) no .
C(14) C(17) 2.755(4) no .
C(14) C(20) 3.514(4) no .
C(15) C(18) 2.766(5) no .
C(15) C(47) 2.896(5) no .
C(15) C(48) 3.291(6) no .
C(16) C(48) 3.066(5) no .
C(18) C(19) 3.122(4) no .
C(18) C(20) 3.376(4) no .
C(19) C(22) 2.792(4) no .
C(19) C(25) 2.943(4) no .
C(19) C(26) 3.142(4) no .
C(20) C(23) 2.753(5) no .
C(21) C(24) 2.765(5) no .
C(21) C(51) 3.554(5) no .
C(22) C(52) 2.981(6) no .
C(23) C(51) 2.955(6) no .
C(23) C(52) 3.404(7) no .
C(24) C(25) 3.149(4) no .
C(24) C(26) 3.441(4) no .
C(25) C(28) 2.804(4) no .
C(25) C(31) 2.902(4) no .
C(25) C(32) 3.122(4) no .
C(26) C(29) 2.768(4) no .
C(27) C(30) 2.756(4) no .
C(28) C(56) 2.974(7) no .
C(29) C(55) 2.902(5) no .
C(29) C(56) 3.303(7) no .
C(30) C(31) 3.039(4) no .
C(30) C(32) 3.286(4) no .
C(31) C(34) 2.805(4) no .
C(31) C(37) 2.900(4) no .
C(31) C(38) 3.176(4) no .
C(32) C(35) 2.763(4) no .
C(33) C(36) 2.766(4) no .
C(33) C(59) 3.082(6) no .
C(34) C(60) 2.924(7) no .
C(35) C(59) 3.429(5) no .
C(35) C(60) 3.523(7) no .
C(36) C(37) 3.090(4) no .
C(36) C(38) 3.448(4) no .
C(36) C(42) 3.550(4) no .
C(37) C(40) 2.809(4) no .
C(38) C(41) 2.775(5) no .
C(39) C(42) 2.754(4) no .
C(39) C(63) 2.937(5) no .
C(39) C(65) 3.374(8) no .
C(40) C(65) 3.018(8) no .
C(40) C(66) 3.443(15) no .
C(44) C(46) 3.095(5) no .
C(48) C(50) 3.062(7) no .
C(64) C(66) 3.160(17) no .
O(1) C(20) 3.372(3) no 3_646
O(1) C(26) 3.509(3) no 3_646
O(2) C(63) 3.533(5) no 4_654
O(5) C(50) 3.587(6) no 4_655
O(6) C(23) 3.516(5) no 3_746
C(9) C(26) 3.584(4) no 3_646
C(20) O(1) 3.372(3) no 3_656
C(23) O(6) 3.516(5) no 3_756
C(26) O(1) 3.509(3) no 3_656
C(26) C(9) 3.584(4) no 3_656
C(35) C(50) 3.594(6) no 4_655
C(50) O(5) 3.587(6) no 4_654
C(50) C(35) 3.594(6) no 4_654
C(63) O(2) 3.533(5) no 4_655
O(1) H(9) 2.4796 no .
O(1) H(11) 2.6744 no .
O(1) H(44A) 3.2730 no .
O(1) H(44B) 2.6429 no .
O(1) H(44C) 2.6440 no .
O(1) H(45A) 2.4699 no .
O(1) H(45B) 2.5835 no .
O(2) H(15) 2.7032 no .
O(2) H(17) 2.4552 no .
O(2) H(48A) 3.2426 no .
O(2) H(48B) 2.6024 no .
O(2) H(48C) 2.6000 no .
O(2) H(49A) 2.5051 no .
O(2) H(49B) 2.5778 no .
O(3) H(21) 2.4762 no .
O(3) H(23) 2.6472 no .
O(3) H(52A) 3.2429 no .
O(3) H(52B) 2.6306 no .
O(3) H(52C) 2.6278 no .
O(3) H(53A) 2.6999 no .
O(3) H(53B) 3.1659 no .
O(3) H(54B) 2.4161 no .
O(3) H(54C) 2.9432 no .
O(4) H(27) 2.5189 no .
O(4) H(29) 2.6492 no .
O(4) H(56A) 3.2810 no .
O(4) H(56B) 2.6453 no .
O(4) H(56C) 2.6454 no .
O(4) H(57A) 2.4727 no .
O(4) H(57B) 3.2211 no .
O(4) H(58B) 2.5809 no .
O(4) H(58C) 3.3067 no .
O(5) H(33) 2.6164 no .
O(5) H(35) 2.5588 no .
O(5) H(60A) 3.2601 no .
O(5) H(60B) 2.6425 no .
O(5) H(60C) 2.6451 no .
O(5) H(61A) 2.5048 no .
O(5) H(61B) 3.2089 no .
O(5) H(62B) 2.5947 no .
O(5) H(62C) 3.2775 no .
O(6) H(39) 2.6718 no .
O(6) H(41) 2.5051 no .
O(6) H(64A) 3.2176 no .
O(6) H(64B) 2.5408 no .
O(6) H(64C) 2.5441 no .
O(6) H(65A) 3.2687 no .
O(6) H(65B) 2.7324 no .
O(6) H(66A) 3.1588 no .
O(6) H(66B) 2.5877 no .
C(1) H(8) 2.6604 no .
C(1) H(12) 2.7082 no .
C(1) H(14) 3.1086 no .
C(1) H(42) 3.0560 no .
C(2) H(12) 3.0700 no .
C(2) H(14) 2.6687 no .
C(2) H(18) 2.6510 no .
C(2) H(20) 2.9604 no .
C(3) H(18) 3.0424 no .
C(3) H(20) 2.6538 no .
C(3) H(24) 2.6796 no .
C(3) H(26) 2.9905 no .
C(4) H(24) 3.0457 no .
C(4) H(26) 2.6594 no .
C(4) H(30) 2.6840 no .
C(4) H(32) 3.1008 no .
C(5) H(30) 3.0465 no .
C(5) H(32) 2.6928 no .
C(5) H(36) 2.6525 no .
C(5) H(38) 3.1387 no .
C(6) H(8) 2.9638 no .
C(6) H(36) 3.0331 no .
C(6) H(38) 2.6903 no .
C(6) H(42) 2.6463 no .
C(7) H(9) 3.2870 no .
C(7) H(11) 3.2877 no .
C(7) H(14) 2.9665 no .
C(7) H(42) 3.1184 no .
C(8) H(12) 3.2463 no .
C(8) H(14) 3.3148 no .
C(9) H(11) 3.2539 no .
C(10) H(8) 3.2542 no .
C(10) H(12) 3.2517 no .
C(10) H(43) 2.6605 no .
C(10) H(44B) 2.7822 no .
C(10) H(44C) 3.3524 no .
C(11) H(9) 3.2511 no .
C(11) H(43) 2.7441 no .
C(11) H(44B) 2.6322 no .
C(12) H(8) 3.2460 no .
C(12) H(14) 3.4025 no .
C(12) H(42) 3.4303 no .
C(13) H(12) 2.8219 no .
C(13) H(15) 3.2686 no .
C(13) H(17) 3.2747 no .
C(13) H(20) 2.8070 no .
C(14) H(12) 3.3131 no .
C(14) H(18) 3.2390 no .
C(14) H(20) 2.9802 no .
C(15) H(17) 3.2552 no .
C(15) H(47) 2.6202 no .
C(15) H(48B) 2.7340 no .
C(16) H(14) 3.2560 no .
C(16) H(18) 3.2426 no .
C(16) H(47) 2.5747 no .
C(16) H(48B) 2.7982 no .
C(16) H(48C) 3.4015 no .
C(17) H(15) 3.2565 no .
C(18) H(12) 3.0578 no .
C(18) H(14) 3.2408 no .
C(18) H(20) 3.4983 no .
C(19) H(18) 2.9616 no .
C(19) H(21) 3.2723 no .
C(19) H(23) 3.2711 no .
C(19) H(26) 2.8807 no .
C(20) H(18) 3.5495 no .
C(20) H(24) 3.2468 no .
C(20) H(26) 3.1653 no .
C(21) H(23) 3.2415 no .
C(22) H(20) 3.2447 no .
C(22) H(24) 3.2534 no .
C(22) H(51) 2.6598 no .
C(22) H(52B) 2.7122 no .
C(22) H(52C) 3.2706 no .
C(23) H(21) 3.2423 no .
C(23) H(51) 2.7526 no .
C(23) H(52B) 2.8734 no .
C(24) H(18) 3.2075 no .
C(24) H(20) 3.2448 no .
C(24) H(26) 3.4869 no .
C(25) H(24) 2.9491 no .
C(25) H(27) 3.2705 no .
C(25) H(29) 3.2753 no .
C(25) H(32) 2.9485 no .
C(26) H(24) 3.5589 no .
C(26) H(30) 3.2417 no .
C(26) H(32) 3.2205 no .
C(27) H(29) 3.2553 no .
C(28) H(26) 3.2633 no .
C(28) H(30) 3.2534 no .
C(28) H(55) 2.6670 no .
C(28) H(56B) 2.6854 no .
C(28) H(56C) 3.2720 no .
C(29) H(27) 3.2519 no .
C(29) H(55) 2.6954 no .
C(29) H(56B) 2.7498 no .
C(30) H(24) 3.2509 no .
C(30) H(26) 3.2421 no .
C(30) H(32) 3.4312 no .
C(31) H(30) 2.8793 no .
C(31) H(33) 3.2752 no .
C(31) H(35) 3.2862 no .
C(31) H(38) 3.0421 no .
C(32) H(30) 3.4470 no .
C(32) H(36) 3.2458 no .
C(32) H(38) 3.3063 no .
C(33) H(35) 3.2581 no .
C(33) H(56B) 3.5306 no .
C(33) H(59) 2.8311 no .
C(33) H(60B) 3.1914 no .
C(34) H(32) 3.2547 no .
C(34) H(36) 3.2501 no .
C(34) H(59) 2.6377 no .
C(34) H(60B) 2.6349 no .
C(34) H(60C) 3.2055 no .
C(35) H(33) 3.2574 no .
C(35) H(60B) 3.1233 no .
C(35) H(60C) 3.4847 no .
C(36) H(30) 3.1038 no .
C(36) H(32) 3.2463 no .
C(37) H(8) 2.8858 no .
C(37) H(36) 2.8881 no .
C(37) H(39) 3.2630 no .
C(37) H(41) 3.2838 no .
C(38) H(8) 2.9844 no .
C(38) H(36) 3.5523 no .
C(38) H(42) 3.2351 no .
C(39) H(41) 3.2679 no .
C(39) H(63) 2.6632 no .
C(39) H(65B) 2.8456 no .
C(40) H(38) 3.2732 no .
C(40) H(42) 3.2518 no .
C(40) H(63) 2.6244 no .
C(40) H(65B) 2.8403 no .
C(40) H(66B) 2.9096 no .
C(41) H(39) 3.2635 no .
C(41) H(66B) 3.2597 no .
C(42) H(36) 3.0103 no .
C(42) H(38) 3.2388 no .
C(43) H(11) 2.6417 no .
C(43) H(46A) 3.3677 no .
C(43) H(46B) 2.7366 no .
C(43) H(46C) 2.7351 no .
C(44) H(11) 2.8740 no .
C(44) H(45A) 3.3516 no .
C(44) H(45B) 2.6678 no .
C(44) H(46B) 3.4402 no .
C(44) H(46C) 2.7752 no .
C(44) H(48B) 3.2774 no .
C(45) H(44A) 2.7275 no .
C(45) H(44B) 3.3528 no .
C(45) H(44C) 2.6890 no .
C(46) H(43) 2.7120 no .
C(46) H(44A) 2.7908 no .
C(46) H(44C) 3.3917 no .
C(47) H(15) 2.6233 no .
C(47) H(50A) 3.3506 no .
C(47) H(50B) 2.6931 no .
C(47) H(50C) 2.6922 no .
C(48) H(15) 2.9401 no .
C(48) H(44B) 3.3601 no .
C(48) H(49A) 3.3760 no .
C(48) H(49B) 2.7245 no .
C(48) H(50B) 3.3775 no .
C(48) H(50C) 2.7262 no .
C(49) H(48A) 2.7590 no .
C(49) H(48B) 3.3748 no .
C(49) H(48C) 2.7217 no .
C(50) H(47) 2.6884 no .
C(50) H(48A) 2.7536 no .
C(50) H(48C) 3.3728 no .
C(51) H(23) 2.7435 no .
C(51) H(54A) 3.3096 no .
C(51) H(54B) 2.6963 no .
C(51) H(54C) 2.7045 no .
C(52) H(23) 3.2613 no .
C(52) H(53A) 2.5059 no .
C(52) H(53B) 2.7781 no .
C(53) H(52A) 2.6890 no .
C(53) H(52B) 3.3341 no .
C(53) H(52C) 2.6475 no .
C(54) H(51) 2.8682 no .
C(55) H(29) 2.6592 no .
C(55) H(58A) 3.2116 no .
C(55) H(58B) 2.5431 no .
C(55) H(58C) 2.5451 no .
C(56) H(29) 3.1391 no .
C(56) H(57A) 2.7204 no .
C(56) H(57B) 2.5084 no .
C(56) H(59) 3.5518 no .
C(56) H(60A) 3.4628 no .
C(56) H(60B) 3.3542 no .
C(57) H(56A) 2.6428 no .
C(57) H(56B) 3.2887 no .
C(57) H(56C) 2.6064 no .
C(58) H(55) 2.5039 no .
C(59) H(33) 2.9959 no .
C(59) H(35) 3.5720 no .
C(59) H(62A) 3.3299 no .
C(59) H(62B) 2.6919 no .
C(59) H(62C) 2.6897 no .
C(60) H(35) 3.5523 no .
C(60) H(56A) 3.3780 no .
C(60) H(56B) 3.2790 no .
C(60) H(61A) 2.7894 no .
C(60) H(61B) 2.6270 no .
C(61) H(60A) 2.7044 no .
C(61) H(60B) 3.3475 no .
C(61) H(60C) 2.7210 no .
C(62) H(59) 2.6121 no .
C(63) H(39) 2.6910 no .
C(63) H(66A) 2.6582 no .
C(63) H(66B) 2.6536 no .
C(63) H(66C) 3.2603 no .
C(64) H(65A) 2.6581 no .
C(64) H(65B) 3.3467 no .
C(64) H(66A) 2.8786 no .
C(64) H(66B) 3.5227 no .
C(65) H(39) 3.1727 no .
C(65) H(64A) 2.7277 no .
C(65) H(64B) 3.3661 no .
C(65) H(64C) 2.7688 no .
C(66) H(63) 3.2188 no .
C(66) H(64A) 3.4375 no .
C(66) H(64C) 2.9667 no .
H(8) H(9) 2.3140 no .
H(8) H(14) 3.5696 no .
H(8) H(38) 2.9967 no .
H(11) H(12) 2.3269 no .
H(11) H(43) 2.2366 no .
H(11) H(44A) 3.3960 no .
H(11) H(44B) 2.2903 no .
H(12) H(18) 3.2982 no .
H(12) H(42) 3.4763 no .
H(14) H(15) 2.3340 no .
H(14) H(20) 3.0605 no .
H(15) H(47) 2.1155 no .
H(15) H(48A) 3.4229 no .
H(15) H(48B) 2.4099 no .
H(17) H(18) 2.3169 no .
H(18) H(24) 3.3354 no .
H(20) H(21) 2.3262 no .
H(20) H(26) 3.3163 no .
H(23) H(24) 2.3356 no .
H(23) H(51) 2.2421 no .
H(23) H(52B) 2.7996 no .
H(24) H(30) 3.3259 no .
H(26) H(27) 2.3234 no .
H(26) H(32) 3.4795 no .
H(29) H(30) 2.3326 no .
H(29) H(55) 2.1550 no .
H(29) H(56B) 2.6730 no .
H(29) H(60B) 3.2634 no .
H(30) H(36) 3.2841 no .
H(32) H(33) 2.3243 no .
H(32) H(38) 3.4332 no .
H(33) H(56B) 3.3183 no .
H(33) H(59) 2.4720 no .
H(33) H(60B) 3.4423 no .
H(35) H(36) 2.3288 no .
H(35) H(60B) 3.3246 no .
H(35) H(60C) 3.2527 no .
H(36) H(42) 3.0930 no .
H(38) H(39) 2.3255 no .
H(39) H(63) 2.1304 no .
H(39) H(65B) 2.6367 no .
H(41) H(42) 2.3278 no .
H(41) H(66B) 3.2376 no .
H(43) H(44A) 2.3585 no .
H(43) H(44B) 2.3710 no .
H(43) H(44C) 2.8645 no .
H(43) H(45A) 2.4046 no .
H(43) H(45B) 2.8726 no .
H(43) H(46B) 2.5425 no .
H(43) H(46C) 2.9876 no .
H(44A) H(45B) 2.9711 no .
H(44A) H(46B) 3.0741 no .
H(44A) H(46C) 2.2379 no .
H(44A) H(48B) 3.4502 no .
H(44B) H(45B) 3.5557 no .
H(44B) H(48B) 2.5820 no .
H(44B) H(48C) 3.4490 no .
H(44C) H(45A) 3.5543 no .
H(44C) H(45B) 2.4683 no .
H(44C) H(46C) 3.0198 no .
H(44C) H(48B) 3.3354 no .
H(45A) H(46A) 2.3357 no .
H(45A) H(46B) 2.3511 no .
H(45A) H(46C) 2.8441 no .
H(45B) H(46A) 2.3344 no .
H(45B) H(46B) 2.8440 no .
H(45B) H(46C) 2.3521 no .
H(47) H(48A) 2.3520 no .
H(47) H(48B) 2.3501 no .
H(47) H(48C) 2.8534 no .
H(47) H(49A) 2.4035 no .
H(47) H(49B) 2.8879 no .
H(47) H(50A) 3.5847 no .
H(47) H(50B) 2.4992 no .
H(47) H(50C) 2.9664 no .
H(48A) H(49B) 3.0309 no .
H(48A) H(50B) 3.0031 no .
H(48A) H(50C) 2.1901 no .
H(48C) H(49A) 3.5947 no .
H(48C) H(49B) 2.5366 no .
H(48C) H(50C) 2.9740 no .
H(49A) H(50A) 2.3587 no .
H(49A) H(50B) 2.3669 no .
H(49A) H(50C) 2.8581 no .
H(49B) H(50A) 2.3582 no .
H(49B) H(50B) 2.8582 no .
H(49B) H(50C) 2.3677 no .
H(51) H(52A) 2.3264 no .
H(51) H(52B) 2.3500 no .
H(51) H(52C) 2.8422 no .
H(51) H(53A) 2.8520 no .
H(51) H(53B) 2.2801 no .
H(51) H(54B) 3.2299 no .
H(51) H(54C) 2.7449 no .
H(52A) H(53A) 2.7312 no .
H(52A) H(53B) 2.6264 no .
H(52B) H(53A) 3.4304 no .
H(52C) H(53A) 2.2996 no .
H(52C) H(53B) 3.0918 no .
H(53A) H(54A) 2.1244 no .
H(53A) H(54B) 2.1668 no .
H(53A) H(54C) 2.6875 no .
H(53B) H(54A) 2.1313 no .
H(53B) H(54B) 2.6875 no .
H(53B) H(54C) 2.1595 no .
H(55) H(56A) 2.3770 no .
H(55) H(56B) 2.3991 no .
H(55) H(56C) 2.8815 no .
H(55) H(57A) 2.8530 no .
H(55) H(57B) 2.4464 no .
H(55) H(58A) 3.4294 no .
H(55) H(58B) 2.7253 no .
H(55) H(58C) 2.2998 no .
H(56A) H(57A) 3.0756 no .
H(56A) H(57B) 2.3379 no .
H(56A) H(59) 3.2704 no .
H(56A) H(60A) 2.8394 no .
H(56A) H(60B) 3.1729 no .
H(56B) H(57A) 3.5820 no .
H(56B) H(57B) 3.4383 no .
H(56B) H(59) 3.0414 no .
H(56B) H(60A) 3.2005 no .
H(56B) H(60B) 2.6902 no .
H(56C) H(57A) 2.5221 no .
H(56C) H(57B) 2.7066 no .
H(57A) H(58A) 2.2107 no .
H(57A) H(58B) 2.2241 no .
H(57A) H(58C) 2.7396 no .
H(57B) H(58A) 2.2123 no .
H(57B) H(58B) 2.7398 no .
H(57B) H(58C) 2.2223 no .
H(59) H(60A) 2.3187 no .
H(59) H(60B) 2.3112 no .
H(59) H(60C) 2.8281 no .
H(59) H(61A) 2.8514 no .
H(59) H(61B) 2.4168 no .
H(59) H(62A) 3.5194 no .
H(59) H(62B) 2.8673 no .
H(59) H(62C) 2.4316 no .
H(60A) H(61A) 3.1098 no .
H(60A) H(61B) 2.4488 no .
H(60B) H(61B) 3.5338 no .
H(60C) H(61A) 2.6393 no .
H(60C) H(61B) 2.8826 no .
H(61A) H(62A) 2.2941 no .
H(61A) H(62B) 2.3091 no .
H(61A) H(62C) 2.8097 no .
H(61B) H(62A) 2.2923 no .
H(61B) H(62B) 2.8096 no .
H(61B) H(62C) 2.3108 no .
H(63) H(64A) 2.3726 no .
H(63) H(64B) 2.3263 no .
H(63) H(64C) 2.8538 no .
H(63) H(65A) 2.3686 no .
H(63) H(65B) 2.2286 no .
H(63) H(66A) 3.5540 no .
H(63) H(66B) 3.4586 no .
H(64A) H(65A) 2.4741 no .
H(64A) H(65B) 3.5465 no .
H(64A) H(66A) 3.1106 no .
H(64B) H(65A) 3.5421 no .
H(64C) H(65A) 2.9672 no .
H(64C) H(66A) 2.4417 no .
H(64C) H(66B) 3.2651 no .
H(65A) H(66A) 2.1461 no .
H(65A) H(66B) 2.6757 no .
H(65A) H(66C) 2.1149 no .
H(65B) H(66A) 2.6754 no .
H(65B) H(66B) 2.1502 no .
H(65B) H(66C) 2.1107 no .
O(1) H(20) 2.9162 no 3_646
O(1) H(26) 2.5747 no 3_646
O(1) H(58A) 3.4752 no 1_545
O(2) H(39) 3.2813 no 4_654
O(2) H(63) 2.7187 no 4_654
O(2) H(64B) 3.2592 no 4_654
O(3) H(64A) 3.1083 no 4_654
O(3) H(65B) 3.5580 no 3_656
O(4) H(14) 3.2659 no 3_656
O(4) H(15) 3.2835 no 3_656
O(4) H(42) 3.1025 no 3_756
O(4) H(45A) 3.1389 no 1_565
O(4) H(46A) 3.3003 no 1_565
O(4) H(46B) 3.5771 no 1_565
O(5) H(48A) 3.4223 no 4_655
O(5) H(48C) 3.2582 no 4_655
O(5) H(49B) 3.4241 no 4_655
O(5) H(50C) 2.8505 no 4_655
O(6) H(23) 2.6011 no 3_746
O(6) H(49A) 2.8224 no 4_655
O(6) H(51) 3.2894 no 3_746
C(1) H(45B) 3.3700 no 3_656
C(1) H(55) 3.4110 no 3_746
C(1) H(58C) 3.1888 no 3_746
C(2) H(45B) 3.0698 no 3_656
C(2) H(58C) 3.1848 no 3_746
C(3) H(45B) 3.1099 no 3_656
C(3) H(58C) 3.0694 no 3_746
C(4) H(44C) 3.4566 no 3_656
C(4) H(45B) 3.4475 no 3_656
C(4) H(58C) 2.9517 no 3_746
C(5) H(58C) 2.9049 no 3_746
C(6) H(58C) 3.0190 no 3_746
C(7) H(29) 3.4584 no 3_746
C(8) H(27) 3.2687 no 3_646
C(8) H(46A) 3.4057 no 3_656
C(8) H(52C) 3.5930 no 3_646
C(9) H(26) 2.9274 no 3_646
C(9) H(27) 3.0898 no 3_646
C(10) H(26) 2.8990 no 3_646
C(10) H(27) 3.4831 no 3_646
C(11) H(29) 3.0800 no 3_746
C(11) H(30) 3.4304 no 3_746
C(11) H(60B) 3.1918 no 3_746
C(11) H(60C) 3.5024 no 3_746
C(12) H(29) 2.6810 no 3_746
C(12) H(55) 3.1946 no 3_746
C(12) H(60B) 3.3184 no 3_746
C(14) H(27) 3.1211 no 3_646
C(14) H(45B) 3.5979 no 3_656
C(15) H(27) 3.3781 no 3_646
C(15) H(56C) 3.2665 no 3_646
C(16) H(60A) 3.2845 no 3_746
C(16) H(60C) 3.5608 no 3_746
C(16) H(63) 3.2094 no 4_654
C(16) H(64B) 3.5341 no 4_654
C(17) H(54A) 3.2018 no 2_556
C(17) H(60A) 2.7933 no 3_746
C(17) H(63) 3.0067 no 4_654
C(18) H(54A) 3.1787 no 2_556
C(18) H(60A) 3.2718 no 3_746
C(20) H(9) 3.0377 no 3_656
C(20) H(45B) 3.4969 no 3_656
C(21) H(9) 2.8116 no 3_656
C(21) H(64A) 3.0211 no 4_654
C(21) H(66C) 3.5312 no 3_656
C(22) H(9) 3.3308 no 3_656
C(22) H(64A) 3.1724 no 4_654
C(23) H(41) 3.2634 no 3_756
C(23) H(64C) 3.3778 no 3_756
C(24) H(41) 3.3793 no 3_756
C(25) H(44C) 3.5216 no 3_656
C(26) H(9) 3.3485 no 3_656
C(26) H(44C) 3.0147 no 3_656
C(27) H(14) 3.2942 no 3_656
C(27) H(15) 3.3846 no 3_656
C(27) H(46A) 3.4156 no 1_565
C(28) H(15) 3.5937 no 3_656
C(28) H(42) 3.1460 no 3_756
C(29) H(12) 3.3467 no 3_756
C(29) H(41) 3.4646 no 3_756
C(29) H(42) 2.8958 no 3_756
C(32) H(44C) 3.4133 no 3_656
C(32) H(48A) 3.5282 no 3_656
C(32) H(62A) 3.1541 no 2_457
C(33) H(48A) 3.2382 no 3_656
C(33) H(61A) 3.3697 no 2_457
C(34) H(49B) 3.2696 no 4_655
C(34) H(50C) 3.5023 no 4_655
C(35) H(11) 3.5387 no 3_756
C(35) H(43) 3.0941 no 3_756
C(35) H(49B) 3.0893 no 4_655
C(35) H(50A) 3.1300 no 4_655
C(35) H(50C) 3.4386 no 4_655
C(36) H(43) 3.0879 no 3_756
C(36) H(46B) 3.3593 no 3_756
C(36) H(58B) 3.4564 no 3_746
C(38) H(52C) 3.4542 no 3_646
C(38) H(62A) 3.2803 no 2_457
C(39) H(49A) 3.4417 no 4_655
C(39) H(49B) 3.2152 no 4_655
C(40) H(23) 3.4866 no 3_746
C(40) H(49A) 3.1194 no 4_655
C(40) H(49B) 3.4872 no 4_655
C(41) H(23) 3.4276 no 3_746
C(42) H(29) 3.2934 no 3_746
C(43) H(26) 3.3182 no 3_646
C(43) H(35) 3.4488 no 3_746
C(43) H(58B) 3.3034 no 1_545
C(44) H(26) 3.1526 no 3_646
C(44) H(32) 3.3394 no 3_646
C(44) H(35) 3.4361 no 3_746
C(44) H(62A) 3.5373 no 4_654
C(44) H(62B) 3.4993 no 4_654
C(45) H(14) 3.3388 no 3_646
C(45) H(20) 3.1778 no 3_646
C(45) H(58B) 2.9205 no 1_545
C(46) H(8) 3.5224 no 3_646
C(46) H(36) 3.4825 no 3_746
C(46) H(52A) 3.2879 no 1_545
C(46) H(52B) 3.2477 no 1_545
C(46) H(58B) 3.2324 no 1_545
C(47) H(56C) 3.4979 no 3_646
C(48) H(33) 3.3865 no 3_646
C(48) H(60C) 3.4098 no 3_746
C(48) H(62B) 2.9247 no 4_654
C(49) H(35) 3.5409 no 4_654
C(50) H(33) 3.3465 no 3_646
C(50) H(35) 3.0185 no 4_654
C(50) H(52A) 3.2117 no 2_456
C(50) H(53B) 3.5038 no 2_456
C(50) H(59) 3.3480 no 3_646
C(50) H(62C) 2.8742 no 3_646
C(52) H(8) 3.4042 no 3_656
C(52) H(46A) 3.4325 no 1_565
C(52) H(46C) 3.1029 no 1_565
C(52) H(62C) 3.4338 no 4_664
C(53) H(50B) 3.5597 no 2_556
C(53) H(56A) 3.3659 no 4_664
C(53) H(61B) 3.5829 no 4_664
C(54) H(17) 3.3190 no 2_456
C(54) H(18) 3.4351 no 2_456
C(54) H(56A) 2.9733 no 4_664
C(54) H(57B) 3.3448 no 4_664
C(54) H(66A) 2.7337 no 4_654
C(55) H(12) 3.3939 no 3_756
C(55) H(42) 3.3235 no 3_756
C(56) H(15) 3.3042 no 3_656
C(56) H(47) 3.3181 no 3_656
C(56) H(53B) 3.4670 no 4_665
C(56) H(54A) 3.2756 no 4_665
C(56) H(54C) 3.5705 no 4_665
C(57) H(45A) 3.2231 no 1_565
C(57) H(66C) 3.5961 no 1_565
C(58) H(30) 3.4140 no 3_756
C(58) H(36) 3.2197 no 3_756
C(58) H(42) 3.5927 no 3_756
C(58) H(43) 3.5209 no 1_565
C(58) H(45A) 2.9176 no 1_565
C(59) H(50B) 3.4796 no 3_656
C(60) H(11) 3.0827 no 3_756
C(60) H(12) 3.2421 no 3_756
C(61) H(38) 3.5790 no 2_557
C(62) H(32) 3.5011 no 2_557
C(62) H(38) 3.2209 no 2_557
C(62) H(44A) 3.0943 no 4_655
C(62) H(48A) 3.3225 no 4_655
C(62) H(50A) 3.4428 no 3_656
C(62) H(50B) 3.3592 no 3_656
C(62) H(52A) 3.4401 no 4_665
C(63) H(17) 3.3760 no 4_655
C(63) H(23) 3.5194 no 3_746
C(63) H(49A) 3.4182 no 4_655
C(64) H(23) 3.3393 no 3_746
C(64) H(51) 3.4982 no 3_746
C(64) H(54B) 3.4704 no 4_655
C(66) H(21) 3.4258 no 3_646
C(66) H(54B) 3.4522 no 4_655
C(66) H(54C) 2.9620 no 4_655
C(66) H(57B) 3.3671 no 1_545
H(8) C(46) 3.5224 no 3_656
H(8) C(52) 3.4042 no 3_646
H(8) H(27) 3.5351 no 3_646
H(8) H(46A) 2.8640 no 3_656
H(8) H(46C) 3.3730 no 3_656
H(8) H(52B) 3.1678 no 3_646
H(8) H(52C) 2.7920 no 3_646
H(9) C(20) 3.0377 no 3_646
H(9) C(21) 2.8116 no 3_646
H(9) C(22) 3.3308 no 3_646
H(9) C(26) 3.3485 no 3_646
H(9) H(20) 3.2522 no 3_646
H(9) H(21) 2.8859 no 3_646
H(9) H(26) 2.7023 no 3_646
H(9) H(27) 3.2437 no 3_646
H(9) H(52B) 3.2715 no 3_646
H(9) H(52C) 3.4238 no 3_646
H(11) C(35) 3.5387 no 3_746
H(11) C(60) 3.0827 no 3_746
H(11) H(29) 3.0991 no 3_746
H(11) H(30) 3.1670 no 3_746
H(11) H(35) 3.4273 no 3_746
H(11) H(60A) 3.5498 no 3_746
H(11) H(60B) 2.5060 no 3_746
H(11) H(60C) 2.8254 no 3_746
H(12) C(29) 3.3467 no 3_746
H(12) C(55) 3.3939 no 3_746
H(12) C(60) 3.2421 no 3_746
H(12) H(29) 2.4120 no 3_746
H(12) H(55) 2.4995 no 3_746
H(12) H(56A) 3.5173 no 3_746
H(12) H(56B) 3.4781 no 3_746
H(12) H(60A) 3.0517 no 3_746
H(12) H(60B) 2.7481 no 3_746
H(12) H(60C) 3.4261 no 3_746
H(14) O(4) 3.2659 no 3_646
H(14) C(27) 3.2942 no 3_646
H(14) C(45) 3.3388 no 3_656
H(14) H(27) 2.4451 no 3_646
H(14) H(45A) 2.9491 no 3_656
H(14) H(45B) 2.9692 no 3_656
H(14) H(46A) 3.1325 no 3_656
H(14) H(57A) 3.5985 no 3_646
H(15) O(4) 3.2835 no 3_646
H(15) C(27) 3.3846 no 3_646
H(15) C(28) 3.5937 no 3_646
H(15) C(56) 3.3042 no 3_646
H(15) H(27) 2.9836 no 3_646
H(15) H(56B) 3.4498 no 3_646
H(15) H(56C) 2.5033 no 3_646
H(15) H(57A) 3.5726 no 3_646
H(17) C(54) 3.3190 no 2_556
H(17) C(63) 3.3760 no 4_654
H(17) H(39) 3.3083 no 4_654
H(17) H(53A) 3.0668 no 2_556
H(17) H(54A) 2.6113 no 2_556
H(17) H(54B) 3.3582 no 2_556
H(17) H(60A) 2.6919 no 3_746
H(17) H(61B) 3.3191 no 3_746
H(17) H(63) 2.4737 no 4_654
H(17) H(64A) 3.5611 no 4_654
H(18) C(54) 3.4351 no 2_556
H(18) H(54A) 2.5583 no 2_556
H(18) H(54B) 3.5731 no 2_556
H(18) H(55) 3.4410 no 3_746
H(18) H(56A) 3.2056 no 3_746
H(18) H(57B) 3.0774 no 3_746
H(18) H(58C) 3.4951 no 3_746
H(18) H(60A) 3.4769 no 3_746
H(20) O(1) 2.9162 no 3_656
H(20) C(45) 3.1778 no 3_656
H(20) H(9) 3.2522 no 3_656
H(20) H(45A) 2.7890 no 3_656
H(20) H(45B) 2.7734 no 3_656
H(20) H(57A) 3.4007 no 3_646
H(21) C(66) 3.4258 no 3_656
H(21) H(9) 2.8859 no 3_656
H(21) H(64A) 2.8687 no 4_654
H(21) H(65B) 3.2040 no 3_656
H(21) H(66C) 2.5821 no 3_656
H(23) O(6) 2.6011 no 3_756
H(23) C(40) 3.4866 no 3_756
H(23) C(41) 3.4276 no 3_756
H(23) C(63) 3.5194 no 3_756
H(23) C(64) 3.3393 no 3_756
H(23) H(41) 2.7636 no 3_756
H(23) H(64B) 3.3897 no 3_756
H(23) H(64C) 2.7387 no 3_756
H(23) H(66B) 3.4829 no 3_756
H(24) H(41) 2.9939 no 3_756
H(24) H(58A) 3.3525 no 3_746
H(24) H(58C) 3.4145 no 3_746
H(24) H(66A) 3.4542 no 3_756
H(24) H(66B) 2.9945 no 3_756
H(26) O(1) 2.5747 no 3_656
H(26) C(9) 2.9274 no 3_656
H(26) C(10) 2.8990 no 3_656
H(26) C(43) 3.3182 no 3_656
H(26) C(44) 3.1526 no 3_656
H(26) H(9) 2.7023 no 3_656
H(26) H(44B) 3.2644 no 3_656
H(26) H(44C) 2.5358 no 3_656
H(26) H(45B) 3.3742 no 3_656
H(27) C(8) 3.2687 no 3_656
H(27) C(9) 3.0898 no 3_656
H(27) C(10) 3.4831 no 3_656
H(27) C(14) 3.1211 no 3_656
H(27) C(15) 3.3781 no 3_656
H(27) H(8) 3.5351 no 3_656
H(27) H(9) 3.2437 no 3_656
H(27) H(14) 2.4451 no 3_656
H(27) H(15) 2.9836 no 3_656
H(27) H(46A) 2.9414 no 1_565
H(29) C(7) 3.4584 no 3_756
H(29) C(11) 3.0800 no 3_756
H(29) C(12) 2.6810 no 3_756
H(29) C(42) 3.2934 no 3_756
H(29) H(11) 3.0991 no 3_756
H(29) H(12) 2.4120 no 3_756
H(29) H(42) 2.5366 no 3_756
H(30) C(11) 3.4304 no 3_756
H(30) C(58) 3.4140 no 3_746
H(30) H(11) 3.1670 no 3_756
H(30) H(43) 3.5320 no 3_756
H(30) H(58A) 2.8347 no 3_746
H(30) H(58C) 3.2645 no 3_746
H(32) C(44) 3.3394 no 3_656
H(32) C(62) 3.5011 no 2_457
H(32) H(44A) 3.5060 no 3_656
H(32) H(44C) 2.5100 no 3_656
H(32) H(48A) 3.0485 no 3_656
H(32) H(48B) 3.5038 no 3_656
H(32) H(62A) 2.8231 no 2_457
H(32) H(62B) 3.3230 no 2_457
H(33) C(48) 3.3865 no 3_656
H(33) C(50) 3.3465 no 3_656
H(33) H(48A) 2.4646 no 3_656
H(33) H(50B) 3.0720 no 3_656
H(33) H(50C) 2.7382 no 3_656
H(33) H(61A) 3.1366 no 2_457
H(33) H(62B) 3.5754 no 2_457
H(35) C(43) 3.4488 no 3_756
H(35) C(44) 3.4361 no 3_756
H(35) C(49) 3.5409 no 4_655
H(35) C(50) 3.0185 no 4_655
H(35) H(11) 3.4273 no 3_756
H(35) H(43) 2.7213 no 3_756
H(35) H(44A) 2.9207 no 3_756
H(35) H(44B) 3.4788 no 3_756
H(35) H(46B) 3.1357 no 3_756
H(35) H(46C) 3.5615 no 3_756
H(35) H(49B) 3.0628 no 4_655
H(35) H(50A) 2.4141 no 4_655
H(35) H(50C) 2.9184 no 4_655
H(36) C(46) 3.4825 no 3_756
H(36) C(58) 3.2197 no 3_746
H(36) H(43) 2.7166 no 3_756
H(36) H(46B) 2.5794 no 3_756
H(36) H(58A) 3.4844 no 3_746
H(36) H(58B) 2.6279 no 3_746
H(36) H(58C) 3.0822 no 3_746
H(38) C(61) 3.5790 no 2_457
H(38) C(62) 3.2209 no 2_457
H(38) H(52C) 3.0913 no 3_646
H(38) H(61B) 3.2046 no 2_457
H(38) H(62A) 2.3609 no 2_457
H(38) H(62C) 3.5525 no 2_457
H(39) O(2) 3.2813 no 4_655
H(39) H(17) 3.3083 no 4_655
H(39) H(49A) 3.4164 no 4_655
H(39) H(49B) 3.1557 no 4_655
H(39) H(52C) 3.4354 no 3_646
H(39) H(53A) 3.1506 no 3_646
H(39) H(61B) 2.9192 no 2_457
H(41) C(23) 3.2634 no 3_746
H(41) C(24) 3.3793 no 3_746
H(41) C(29) 3.4646 no 3_746
H(41) H(23) 2.7636 no 3_746
H(41) H(24) 2.9939 no 3_746
H(41) H(52B) 3.5327 no 3_746
H(42) O(4) 3.1025 no 3_746
H(42) C(28) 3.1460 no 3_746
H(42) C(29) 2.8958 no 3_746
H(42) C(55) 3.3235 no 3_746
H(42) C(58) 3.5927 no 3_746
H(42) H(29) 2.5366 no 3_746
H(42) H(46B) 3.5049 no 3_756
H(42) H(55) 2.7066 no 3_746
H(42) H(58B) 3.1648 no 3_746
H(42) H(58C) 3.2197 no 3_746
H(43) C(35) 3.0941 no 3_746
H(43) C(36) 3.0879 no 3_746
H(43) C(58) 3.5209 no 1_545
H(43) H(30) 3.5320 no 3_746
H(43) H(35) 2.7213 no 3_746
H(43) H(36) 2.7166 no 3_746
H(43) H(58A) 3.2692 no 1_545
H(43) H(58B) 2.8822 no 1_545
H(44A) C(62) 3.0943 no 4_654
H(44A) H(32) 3.5060 no 3_646
H(44A) H(35) 2.9207 no 3_746
H(44A) H(50A) 3.3168 no 2_546
H(44A) H(62A) 2.9059 no 4_654
H(44A) H(62B) 2.8349 no 4_654
H(44A) H(62C) 3.0161 no 4_654
H(44B) H(26) 3.2644 no 3_646
H(44B) H(35) 3.4788 no 3_746
H(44B) H(60C) 3.0080 no 3_746
H(44C) C(4) 3.4566 no 3_646
H(44C) C(25) 3.5216 no 3_646
H(44C) C(26) 3.0147 no 3_646
H(44C) C(32) 3.4133 no 3_646
H(44C) H(26) 2.5358 no 3_646
H(44C) H(32) 2.5100 no 3_646
H(44C) H(62A) 3.2869 no 4_654
H(44C) H(62B) 3.5295 no 4_654
H(45A) O(4) 3.1389 no 1_545
H(45A) C(57) 3.2231 no 1_545
H(45A) C(58) 2.9176 no 1_545
H(45A) H(14) 2.9491 no 3_646
H(45A) H(20) 2.7890 no 3_646
H(45A) H(57A) 2.7312 no 1_545
H(45A) H(58A) 3.0305 no 1_545
H(45A) H(58B) 2.2234 no 1_545
H(45B) C(1) 3.3700 no 3_646
H(45B) C(2) 3.0698 no 3_646
H(45B) C(3) 3.1099 no 3_646
H(45B) C(4) 3.4475 no 3_646
H(45B) C(14) 3.5979 no 3_646
H(45B) C(20) 3.4969 no 3_646
H(45B) H(14) 2.9692 no 3_646
H(45B) H(20) 2.7734 no 3_646
H(45B) H(26) 3.3742 no 3_646
H(46A) O(4) 3.3003 no 1_545
H(46A) C(8) 3.4057 no 3_646
H(46A) C(27) 3.4156 no 1_545
H(46A) C(52) 3.4325 no 1_545
H(46A) H(8) 2.8640 no 3_646
H(46A) H(14) 3.1325 no 3_646
H(46A) H(27) 2.9414 no 1_545
H(46A) H(52A) 3.3508 no 1_545
H(46A) H(52B) 2.8563 no 1_545
H(46A) H(52C) 3.5716 no 1_545
H(46A) H(58B) 3.5177 no 1_545
H(46B) O(4) 3.5771 no 1_545
H(46B) C(36) 3.3593 no 3_746
H(46B) H(35) 3.1357 no 3_746
H(46B) H(36) 2.5794 no 3_746
H(46B) H(42) 3.5049 no 3_746
H(46B) H(50A) 3.5528 no 2_546
H(46B) H(52A) 3.4248 no 1_545
H(46B) H(52B) 3.4054 no 1_545
H(46B) H(58B) 2.7601 no 1_545
H(46C) C(52) 3.1029 no 1_545
H(46C) H(8) 3.3730 no 3_646
H(46C) H(35) 3.5615 no 3_746
H(46C) H(50A) 3.2798 no 2_546
H(46C) H(52A) 2.6123 no 1_545
H(46C) H(52B) 2.9679 no 1_545
H(46C) H(52C) 3.2374 no 1_545
H(46C) H(62A) 3.3570 no 4_654
H(46C) H(62C) 3.3183 no 4_654
H(47) C(56) 3.3181 no 3_646
H(47) H(56B) 3.3630 no 3_646
H(47) H(56C) 2.5013 no 3_646
H(47) H(64B) 3.5647 no 4_654
H(48A) O(5) 3.4223 no 4_654
H(48A) C(32) 3.5282 no 3_646
H(48A) C(33) 3.2382 no 3_646
H(48A) C(62) 3.3225 no 4_654
H(48A) H(32) 3.0485 no 3_646
H(48A) H(33) 2.4646 no 3_646
H(48A) H(61A) 3.4855 no 4_654
H(48A) H(62A) 3.5144 no 4_654
H(48A) H(62B) 2.4669 no 4_654
H(48B) H(32) 3.5038 no 3_646
H(48B) H(60C) 3.0506 no 3_746
H(48B) H(62B) 3.2522 no 4_654
H(48C) O(5) 3.2582 no 4_654
H(48C) H(60C) 2.9094 no 3_746
H(48C) H(61A) 3.0358 no 3_746
H(48C) H(62B) 2.6356 no 4_654
H(49A) O(6) 2.8224 no 4_654
H(49A) C(39) 3.4417 no 4_654
H(49A) C(40) 3.1194 no 4_654
H(49A) C(63) 3.4182 no 4_654
H(49A) H(39) 3.4164 no 4_654
H(49A) H(51) 3.0114 no 2_456
H(49A) H(52A) 3.4049 no 2_456
H(49A) H(53B) 3.5781 no 2_456
H(49A) H(63) 3.1636 no 4_654
H(49A) H(64B) 2.9905 no 4_654
H(49B) O(5) 3.4241 no 4_654
H(49B) C(34) 3.2696 no 4_654
H(49B) C(35) 3.0893 no 4_654
H(49B) C(39) 3.2152 no 4_654
H(49B) C(40) 3.4872 no 4_654
H(49B) H(35) 3.0628 no 4_654
H(49B) H(39) 3.1557 no 4_654
H(50A) C(35) 3.1300 no 4_654
H(50A) C(62) 3.4428 no 3_646
H(50A) H(35) 2.4141 no 4_654
H(50A) H(44A) 3.3168 no 2_446
H(50A) H(46B) 3.5528 no 2_446
H(50A) H(46C) 3.2798 no 2_446
H(50A) H(52A) 2.6663 no 2_456
H(50A) H(62B) 3.5586 no 3_646
H(50A) H(62C) 2.5566 no 3_646
H(50B) C(53) 3.5597 no 2_456
H(50B) C(59) 3.4796 no 3_646
H(50B) C(62) 3.3592 no 3_646
H(50B) H(33) 3.0720 no 3_646
H(50B) H(52A) 2.9620 no 2_456
H(50B) H(53B) 2.6621 no 2_456
H(50B) H(59) 2.5606 no 3_646
H(50B) H(62C) 2.4855 no 3_646
H(50C) O(5) 2.8505 no 4_654
H(50C) C(34) 3.5023 no 4_654
H(50C) C(35) 3.4386 no 4_654
H(50C) H(33) 2.7382 no 3_646
H(50C) H(35) 2.9184 no 4_654
H(50C) H(59) 3.3547 no 3_646
H(50C) H(61A) 3.2772 no 4_654
H(50C) H(62B) 3.5670 no 4_654
H(50C) H(62C) 3.1489 no 3_646
H(51) O(6) 3.2894 no 3_756
H(51) C(64) 3.4982 no 3_756
H(51) H(49A) 3.0114 no 2_556
H(51) H(64B) 2.9128 no 3_756
H(51) H(64C) 3.2960 no 3_756
H(52A) C(46) 3.2879 no 1_565
H(52A) C(50) 3.2117 no 2_556
H(52A) C(62) 3.4401 no 4_664
H(52A) H(46A) 3.3508 no 1_565
H(52A) H(46B) 3.4248 no 1_565
H(52A) H(46C) 2.6123 no 1_565
H(52A) H(49A) 3.4049 no 2_556
H(52A) H(50A) 2.6663 no 2_556
H(52A) H(50B) 2.9620 no 2_556
H(52A) H(62A) 3.4375 no 4_664
H(52A) H(62C) 2.6356 no 4_664
H(52B) C(46) 3.2477 no 1_565
H(52B) H(8) 3.1678 no 3_656
H(52B) H(9) 3.2715 no 3_656
H(52B) H(41) 3.5327 no 3_756
H(52B) H(46A) 2.8563 no 1_565
H(52B) H(46B) 3.4054 no 1_565
H(52B) H(46C) 2.9679 no 1_565
H(52C) C(8) 3.5930 no 3_656
H(52C) C(38) 3.4542 no 3_656
H(52C) H(8) 2.7920 no 3_656
H(52C) H(9) 3.4238 no 3_656
H(52C) H(38) 3.0913 no 3_656
H(52C) H(39) 3.4354 no 3_656
H(52C) H(46A) 3.5716 no 1_565
H(52C) H(46C) 3.2374 no 1_565
H(52C) H(62C) 3.4288 no 4_664
H(52C) H(65B) 3.5825 no 3_656
H(53A) H(17) 3.0668 no 2_456
H(53A) H(39) 3.1506 no 3_656
H(53A) H(61B) 2.8685 no 4_664
H(53A) H(62C) 3.5003 no 4_664
H(53A) H(65B) 3.2776 no 3_656
H(53B) C(50) 3.5038 no 2_556
H(53B) C(56) 3.4670 no 4_664
H(53B) H(49A) 3.5781 no 2_556
H(53B) H(50B) 2.6621 no 2_556
H(53B) H(56A) 2.8046 no 4_664
H(53B) H(56C) 3.3221 no 4_664
H(53B) H(59) 3.1707 no 4_664
H(53B) H(61B) 3.3547 no 4_664
H(53B) H(62C) 3.3002 no 4_664
H(54A) C(17) 3.2018 no 2_456
H(54A) C(18) 3.1787 no 2_456
H(54A) C(56) 3.2756 no 4_664
H(54A) H(17) 2.6113 no 2_456
H(54A) H(18) 2.5583 no 2_456
H(54A) H(56A) 2.3485 no 4_664
H(54A) H(56C) 3.5185 no 4_664
H(54A) H(57B) 2.9172 no 4_664
H(54A) H(60A) 3.3455 no 4_664
H(54A) H(66A) 3.0987 no 4_654
H(54B) C(64) 3.4704 no 4_654
H(54B) C(66) 3.4522 no 4_654
H(54B) H(17) 3.3582 no 2_456
H(54B) H(18) 3.5731 no 2_456
H(54B) H(64A) 3.3083 no 4_654
H(54B) H(64C) 2.7838 no 4_654
H(54B) H(65A) 3.1656 no 3_656
H(54B) H(65B) 3.3715 no 3_656
H(54B) H(66A) 2.5042 no 4_654
H(54C) C(56) 3.5705 no 4_664
H(54C) C(66) 2.9620 no 4_654
H(54C) H(56A) 2.9191 no 4_664
H(54C) H(56C) 3.3790 no 4_664
H(54C) H(57B) 2.8850 no 4_664
H(54C) H(64B) 3.5484 no 3_756
H(54C) H(65A) 3.3853 no 4_654
H(54C) H(66A) 2.2240 no 4_654
H(54C) H(66C) 2.8879 no 4_654
H(55) C(1) 3.4110 no 3_756
H(55) C(12) 3.1946 no 3_756
H(55) H(12) 2.4995 no 3_756
H(55) H(18) 3.4410 no 3_756
H(55) H(42) 2.7066 no 3_756
H(56A) C(53) 3.3659 no 4_665
H(56A) C(54) 2.9733 no 4_665
H(56A) H(12) 3.5173 no 3_756
H(56A) H(18) 3.2056 no 3_756
H(56A) H(53B) 2.8046 no 4_665
H(56A) H(54A) 2.3485 no 4_665
H(56A) H(54C) 2.9191 no 4_665
H(56B) H(12) 3.4781 no 3_756
H(56B) H(15) 3.4498 no 3_656
H(56B) H(47) 3.3630 no 3_656
H(56C) C(15) 3.2665 no 3_656
H(56C) C(47) 3.4979 no 3_656
H(56C) H(15) 2.5033 no 3_656
H(56C) H(47) 2.5013 no 3_656
H(56C) H(53B) 3.3221 no 4_665
H(56C) H(54A) 3.5185 no 4_665
H(56C) H(54C) 3.3790 no 4_665
H(57A) H(14) 3.5985 no 3_656
H(57A) H(15) 3.5726 no 3_656
H(57A) H(20) 3.4007 no 3_656
H(57A) H(45A) 2.7312 no 1_565
H(57A) H(66C) 3.2542 no 1_565
H(57B) C(54) 3.3448 no 4_665
H(57B) C(66) 3.3671 no 1_565
H(57B) H(18) 3.0774 no 3_756
H(57B) H(54A) 2.9172 no 4_665
H(57B) H(54C) 2.8850 no 4_665
H(57B) H(66A) 3.0688 no 1_565
H(57B) H(66B) 3.3965 no 1_565
H(57B) H(66C) 3.0829 no 1_565
H(58A) O(1) 3.4752 no 1_565
H(58A) H(24) 3.3525 no 3_756
H(58A) H(30) 2.8347 no 3_756
H(58A) H(36) 3.4844 no 3_756
H(58A) H(43) 3.2692 no 1_565
H(58A) H(45A) 3.0305 no 1_565
H(58A) H(66B) 3.3154 no 1_565
H(58A) H(66C) 3.5682 no 1_565
H(58B) C(36) 3.4564 no 3_756
H(58B) C(43) 3.3034 no 1_565
H(58B) C(45) 2.9205 no 1_565
H(58B) C(46) 3.2324 no 1_565
H(58B) H(36) 2.6279 no 3_756
H(58B) H(42) 3.1648 no 3_756
H(58B) H(43) 2.8822 no 1_565
H(58B) H(45A) 2.2234 no 1_565
H(58B) H(46A) 3.5177 no 1_565
H(58B) H(46B) 2.7601 no 1_565
H(58C) C(1) 3.1888 no 3_756
H(58C) C(2) 3.1848 no 3_756
H(58C) C(3) 3.0694 no 3_756
H(58C) C(4) 2.9517 no 3_756
H(58C) C(5) 2.9049 no 3_756
H(58C) C(6) 3.0190 no 3_756
H(58C) H(18) 3.4951 no 3_756
H(58C) H(24) 3.4145 no 3_756
H(58C) H(30) 3.2645 no 3_756
H(58C) H(36) 3.0822 no 3_756
H(58C) H(42) 3.2197 no 3_756
H(59) C(50) 3.3480 no 3_656
H(59) H(50B) 2.5606 no 3_656
H(59) H(50C) 3.3547 no 3_656
H(59) H(53B) 3.1707 no 4_665
H(60A) C(16) 3.2845 no 3_756
H(60A) C(17) 2.7933 no 3_756
H(60A) C(18) 3.2718 no 3_756
H(60A) H(11) 3.5498 no 3_756
H(60A) H(12) 3.0517 no 3_756
H(60A) H(17) 2.6919 no 3_756
H(60A) H(18) 3.4769 no 3_756
H(60A) H(54A) 3.3455 no 4_665
H(60B) C(11) 3.1918 no 3_756
H(60B) C(12) 3.3184 no 3_756
H(60B) H(11) 2.5060 no 3_756
H(60B) H(12) 2.7481 no 3_756
H(60C) C(11) 3.5024 no 3_756
H(60C) C(16) 3.5608 no 3_756
H(60C) C(48) 3.4098 no 3_756
H(60C) H(11) 2.8254 no 3_756
H(60C) H(12) 3.4261 no 3_756
H(60C) H(44B) 3.0080 no 3_756
H(60C) H(48B) 3.0506 no 3_756
H(60C) H(48C) 2.9094 no 3_756
H(61A) C(33) 3.3697 no 2_557
H(61A) H(33) 3.1366 no 2_557
H(61A) H(48A) 3.4855 no 4_655
H(61A) H(48C) 3.0358 no 3_756
H(61A) H(50C) 3.2772 no 4_655
H(61B) C(53) 3.5829 no 4_665
H(61B) H(17) 3.3191 no 3_756
H(61B) H(38) 3.2046 no 2_557
H(61B) H(39) 2.9192 no 2_557
H(61B) H(53A) 2.8685 no 4_665
H(61B) H(53B) 3.3547 no 4_665
H(62A) C(32) 3.1541 no 2_557
H(62A) C(38) 3.2803 no 2_557
H(62A) C(44) 3.5373 no 4_655
H(62A) H(32) 2.8231 no 2_557
H(62A) H(38) 2.3609 no 2_557
H(62A) H(44A) 2.9059 no 4_655
H(62A) H(44C) 3.2869 no 4_655
H(62A) H(46C) 3.3570 no 4_655
H(62A) H(48A) 3.5144 no 4_655
H(62A) H(52A) 3.4375 no 4_665
H(62B) C(44) 3.4993 no 4_655
H(62B) C(48) 2.9247 no 4_655
H(62B) H(32) 3.3230 no 2_557
H(62B) H(33) 3.5754 no 2_557
H(62B) H(44A) 2.8349 no 4_655
H(62B) H(44C) 3.5295 no 4_655
H(62B) H(48A) 2.4669 no 4_655
H(62B) H(48B) 3.2522 no 4_655
H(62B) H(48C) 2.6356 no 4_655
H(62B) H(50A) 3.5586 no 3_656
H(62B) H(50C) 3.5670 no 4_655
H(62C) C(50) 2.8742 no 3_656
H(62C) C(52) 3.4338 no 4_665
H(62C) H(38) 3.5525 no 2_557
H(62C) H(44A) 3.0161 no 4_655
H(62C) H(46C) 3.3183 no 4_655
H(62C) H(50A) 2.5566 no 3_656
H(62C) H(50B) 2.4855 no 3_656
H(62C) H(50C) 3.1489 no 3_656
H(62C) H(52A) 2.6356 no 4_665
H(62C) H(52C) 3.4288 no 4_665
H(62C) H(53A) 3.5003 no 4_665
H(62C) H(53B) 3.3002 no 4_665
H(63) O(2) 2.7187 no 4_655
H(63) C(16) 3.2094 no 4_655
H(63) C(17) 3.0067 no 4_655
H(63) H(17) 2.4737 no 4_655
H(63) H(49A) 3.1636 no 4_655
H(64A) O(3) 3.1083 no 4_655
H(64A) C(21) 3.0211 no 4_655
H(64A) C(22) 3.1724 no 4_655
H(64A) H(17) 3.5611 no 4_655
H(64A) H(21) 2.8687 no 4_655
H(64A) H(54B) 3.3083 no 4_655
H(64B) O(2) 3.2592 no 4_655
H(64B) C(16) 3.5341 no 4_655
H(64B) H(23) 3.3897 no 3_746
H(64B) H(47) 3.5647 no 4_655
H(64B) H(49A) 2.9905 no 4_655
H(64B) H(51) 2.9128 no 3_746
H(64B) H(54C) 3.5484 no 3_746
H(64C) C(23) 3.3778 no 3_746
H(64C) H(23) 2.7387 no 3_746
H(64C) H(51) 3.2960 no 3_746
H(64C) H(54B) 2.7838 no 4_655
H(64C) H(65A) 3.2232 no 2_547
H(65A) H(54B) 3.1656 no 3_646
H(65A) H(54C) 3.3853 no 4_655
H(65A) H(64C) 3.2232 no 2_447
H(65B) O(3) 3.5580 no 3_646
H(65B) H(21) 3.2040 no 3_646
H(65B) H(52C) 3.5825 no 3_646
H(65B) H(53A) 3.2776 no 3_646
H(65B) H(54B) 3.3715 no 3_646
H(66A) C(54) 2.7337 no 4_655
H(66A) H(24) 3.4542 no 3_746
H(66A) H(54A) 3.0987 no 4_655
H(66A) H(54B) 2.5042 no 4_655
H(66A) H(54C) 2.2240 no 4_655
H(66A) H(57B) 3.0688 no 1_545
H(66B) H(23) 3.4829 no 3_746
H(66B) H(24) 2.9945 no 3_746
H(66B) H(57B) 3.3965 no 1_545
H(66B) H(58A) 3.3154 no 1_545
H(66C) C(21) 3.5312 no 3_646
H(66C) C(57) 3.5961 no 1_545
H(66C) H(21) 2.5821 no 3_646
H(66C) H(54C) 2.8879 no 4_655
H(66C) H(57A) 3.2542 no 1_545
H(66C) H(57B) 3.0829 no 1_545
H(66C) H(58A) 3.5682 no 1_545

loop_
_geom_torsion_atom_site_label_1
_geom_torsion_atom_site_label_2
_geom_torsion_atom_site_label_3
_geom_torsion_atom_site_label_4
_geom_torsion
_geom_torsion_publ_flag
C(10) O(1) C(43) C(44) -67.3(3) no
C(10) O(1) C(43) C(45) 171.35(19) no
C(43) O(1) C(10) C(9) 169.4(2) no
C(43) O(1) C(10) C(11) -10.5(4) no
C(16) O(2) C(47) C(48) -75.8(3) no
C(16) O(2) C(47) C(49) 161.4(2) no
C(47) O(2) C(16) C(15) -7.1(4) no
C(47) O(2) C(16) C(17) 174.5(3) no
C(22) O(3) C(51) C(52) -62.0(7) no
C(22) O(3) C(51) C(53) 177.6(4) no
C(51) O(3) C(22) C(21) 144.9(4) no
C(51) O(3) C(22) C(23) -37.5(6) no
C(28) O(4) C(55) C(56) -63.5(4) no
C(28) O(4) C(55) C(57) 179.0(2) no
C(55) O(4) C(28) C(27) 150.8(3) no
C(55) O(4) C(28) C(29) -30.8(4) no
C(34) O(5) C(59) C(60) -56.8(4) no
C(34) O(5) C(59) C(61) 177.7(3) no
C(59) O(5) C(34) C(33) -67.2(4) no
C(59) O(5) C(34) C(35) 115.8(3) no
C(40) O(6) C(63) C(64) -169.5(2) no
C(40) O(6) C(63) C(65) 65.4(4) no
C(63) O(6) C(40) C(39) 30.1(5) no
C(63) O(6) C(40) C(41) -151.4(3) no
C(2) C(1) C(6) C(5) 2.9(4) no
C(2) C(1) C(6) C(37) -174.3(2) no
C(6) C(1) C(2) C(3) -2.9(3) no
C(6) C(1) C(2) C(13) 175.9(2) no
C(2) C(1) C(7) C(8) -119.3(2) no
C(2) C(1) C(7) C(12) 58.3(3) no
C(7) C(1) C(2) C(3) 174.8(2) no
C(7) C(1) C(2) C(13) -6.4(3) no
C(6) C(1) C(7) C(8) 58.3(3) no
C(6) C(1) C(7) C(12) -124.1(3) no
C(7) C(1) C(6) C(5) -174.8(2) no
C(7) C(1) C(6) C(37) 8.0(3) no
C(1) C(2) C(3) C(4) 0.3(4) no
C(1) C(2) C(3) C(19) -179.4(2) no
C(1) C(2) C(13) C(14) 65.1(3) no
C(1) C(2) C(13) C(18) -113.7(3) no
C(3) C(2) C(13) C(14) -116.1(3) no
C(3) C(2) C(13) C(18) 65.1(3) no
C(13) C(2) C(3) C(4) -178.5(2) no
C(13) C(2) C(3) C(19) 1.8(3) no
C(2) C(3) C(4) C(5) 2.3(4) no
C(2) C(3) C(4) C(25) -177.4(2) no
C(2) C(3) C(19) C(20) 58.2(3) no
C(2) C(3) C(19) C(24) -120.1(2) no
C(4) C(3) C(19) C(20) -121.5(3) no
C(4) C(3) C(19) C(24) 60.2(3) no
C(19) C(3) C(4) C(5) -177.9(2) no
C(19) C(3) C(4) C(25) 2.4(4) no
C(3) C(4) C(5) C(6) -2.4(4) no
C(3) C(4) C(5) C(31) 178.1(2) no
C(3) C(4) C(25) C(26) 61.0(3) no
C(3) C(4) C(25) C(30) -121.9(3) no
C(5) C(4) C(25) C(26) -118.7(2) no
C(5) C(4) C(25) C(30) 58.4(3) no
C(25) C(4) C(5) C(6) 177.3(2) no
C(25) C(4) C(5) C(31) -2.2(3) no
C(4) C(5) C(6) C(1) -0.3(4) no
C(4) C(5) C(6) C(37) 177.0(2) no
C(4) C(5) C(31) C(32) 62.9(3) no
C(4) C(5) C(31) C(36) -116.1(3) no
C(6) C(5) C(31) C(32) -116.6(3) no
C(6) C(5) C(31) C(36) 64.3(3) no
C(31) C(5) C(6) C(1) 179.3(2) no
C(31) C(5) C(6) C(37) -3.5(3) no
C(1) C(6) C(37) C(38) -114.8(3) no
C(1) C(6) C(37) C(42) 66.3(3) no
C(5) C(6) C(37) C(38) 67.9(3) no
C(5) C(6) C(37) C(42) -110.9(3) no
C(1) C(7) C(8) C(9) 176.7(2) no
C(1) C(7) C(12) C(11) -177.8(2) no
C(8) C(7) C(12) C(11) -0.2(4) no
C(12) C(7) C(8) C(9) -1.1(4) no
C(7) C(8) C(9) C(10) 0.8(4) no
C(8) C(9) C(10) O(1) -179.1(2) no
C(8) C(9) C(10) C(11) 0.8(4) no
O(1) C(10) C(11) C(12) 177.9(2) no
C(9) C(10) C(11) C(12) -2.0(4) no
C(10) C(11) C(12) C(7) 1.7(4) no
C(2) C(13) C(14) C(15) -177.9(2) no
C(2) C(13) C(18) C(17) 177.7(2) no
C(14) C(13) C(18) C(17) -1.1(4) no
C(18) C(13) C(14) C(15) 1.0(4) no
C(13) C(14) C(15) C(16) 0.8(4) no
C(14) C(15) C(16) O(2) 179.4(3) no
C(14) C(15) C(16) C(17) -2.4(4) no
O(2) C(16) C(17) C(18) -179.3(2) no
C(15) C(16) C(17) C(18) 2.2(4) no
C(16) C(17) C(18) C(13) -0.5(4) no
C(3) C(19) C(20) C(21) -179.4(2) no
C(3) C(19) C(24) C(23) 179.4(2) no
C(20) C(19) C(24) C(23) 1.1(4) no
C(24) C(19) C(20) C(21) -1.0(4) no
C(19) C(20) C(21) C(22) 0.5(4) no
C(20) C(21) C(22) O(3) 177.7(2) no
C(20) C(21) C(22) C(23) -0.1(4) no
O(3) C(22) C(23) C(24) -177.4(3) no
C(21) C(22) C(23) C(24) 0.2(5) no
C(22) C(23) C(24) C(19) -0.7(4) no
C(4) C(25) C(26) C(27) 173.4(2) no
C(4) C(25) C(30) C(29) -173.0(2) no
C(26) C(25) C(30) C(29) 4.1(4) no
C(30) C(25) C(26) C(27) -3.8(4) no
C(25) C(26) C(27) C(28) 0.4(4) no
C(26) C(27) C(28) O(4) -178.7(2) no
C(26) C(27) C(28) C(29) 2.8(4) no
O(4) C(28) C(29) C(30) 179.2(2) no
C(27) C(28) C(29) C(30) -2.5(4) no
C(28) C(29) C(30) C(25) -1.0(4) no
C(5) C(31) C(32) C(33) -179.2(2) no
C(5) C(31) C(36) C(35) 178.1(2) no
C(32) C(31) C(36) C(35) -1.0(4) no
C(36) C(31) C(32) C(33) -0.2(4) no
C(31) C(32) C(33) C(34) 1.0(4) no
C(32) C(33) C(34) O(5) -177.6(2) no
C(32) C(33) C(34) C(35) -0.7(4) no
O(5) C(34) C(35) C(36) 176.6(2) no
C(33) C(34) C(35) C(36) -0.4(4) no
C(34) C(35) C(36) C(31) 1.3(4) no
C(6) C(37) C(38) C(39) 179.8(2) no
C(6) C(37) C(42) C(41) 179.6(2) no
C(38) C(37) C(42) C(41) 0.7(4) no
C(42) C(37) C(38) C(39) -1.3(4) no
C(37) C(38) C(39) C(40) 1.2(5) no
C(38) C(39) C(40) O(6) 178.1(3) no
C(38) C(39) C(40) C(41) -0.4(5) no
O(6) C(40) C(41) C(42) -178.8(3) no
C(39) C(40) C(41) C(42) -0.2(5) no
C(40) C(41) C(42) C(37) 0.1(5) no
O(1) C(43) C(45) C(46) -172.6(2) no
C(44) C(43) C(45) C(46) 66.5(3) no
O(2) C(47) C(49) C(50) -175.2(3) no
C(48) C(47) C(49) C(50) 64.8(4) no
O(3) C(51) C(53) C(54) -39.1(11) no
C(52) C(51) C(53) C(54) -161.0(8) no
O(4) C(55) C(57) C(58) -74.6(5) no
C(56) C(55) C(57) C(58) 166.2(5) no
O(5) C(59) C(61) C(62) -66.6(5) no
C(60) C(59) C(61) C(62) 168.3(4) no
O(6) C(63) C(65) C(66) 48.5(7) no
C(64) C(63) C(65) C(66) -71.2(7) no
